data_4327938
loop_
_publ_author_name
'Masaki Nishio'
'Shinnosuke Inami'
'Misaki Katayama'
'Kazuhiko Ozutsumi'
'Yoshihito Hayashi'

_publ_contact_author_address
;   Department of Chemistry 
    Graduate School of Natural Science
    Kanazawa University
    Kakuma
    Kanazawa 920-1192
    Japan
;
_publ_contact_author_email hayashi@se.kanazawa-u.ac.jp
_publ_contact_author_fax '+81 762 2645742'
_publ_contact_author_name
;   
Dr. Yoshihito HAYASHI
;
_publ_contact_author_phone '+81 762 2645695'
_publ_section_title
;
 Lanthanide Complexes of Macrocyclic Polyoxovanadates by VO4 Units:
 Synthesis, Characterization, and Structure Elucidation by X-ray
 Crystallography and EXAFS Spectroscopy
;
_journal_name_full 'Inorganic Chemistry'
_journal_page_first 784
_journal_page_last 793
_journal_paper_doi 10.1021/ic200638f
_journal_volume 51
_journal_year 2012
_chemical_formula_sum 'C168 Dy3 N30 O81.25 V27'
_chemical_formula_weight 5600.86
_chemical_name_systematic
; 
 ? 
;
_space_group_IT_number 14
_symmetry_cell_setting monoclinic
_symmetry_space_group_name_Hall '-P 2ybc'
_symmetry_space_group_name_H-M 'P 1 21/c 1'
_atom_sites_solution_hydrogens notdet
_atom_sites_solution_primary direct
_atom_sites_solution_secondary difmap
_audit_creation_method SHELXL-97
_cell_angle_alpha 90.00
_cell_angle_beta 95.365(2)
_cell_angle_gamma 90.00
_cell_formula_units_Z 4
_cell_length_a 23.693(2)
_cell_length_b 44.032(4)
_cell_length_c 25.265(3)
_cell_measurement_reflns_used 6484
_cell_measurement_temperature 123(2)
_cell_measurement_theta_max 27.1021
_cell_measurement_theta_min 3.1680
_cell_volume 26242(5)
_computing_cell_refinement 'CrystalClear v1.3.7(Rigaku Corp., 2000)'
_computing_data_collection 'CrystalClear v1.3.7(Rigaku Corp., 2000)'
_computing_data_reduction 'CrystalClear v1.3.7(Rigaku Corp., 2000)'
_computing_molecular_graphics 'PLATON (Spek, 2003)'
_computing_publication_material 'PLATON (Spek, 2003)'
_computing_structure_refinement 'SHELXL-97 (Sheldrick, 1997)'
_computing_structure_solution 'SHELXS-97 (Sheldrick, 1990)'
_diffrn_ambient_temperature 123(2)
_diffrn_detector_area_resol_mean 14.4613
_diffrn_measured_fraction_theta_full 0.977
_diffrn_measured_fraction_theta_max 0.977
_diffrn_measurement_device_type 'Mercury CCD (2x2 bin mode)'
_diffrn_measurement_method dtintegrate.ref
_diffrn_radiation_monochromator graphite
_diffrn_radiation_source 'Rotating Anode'
_diffrn_radiation_type MoK\a
_diffrn_radiation_wavelength 0.71070
_diffrn_reflns_av_R_equivalents 0.1373
_diffrn_reflns_av_sigmaI/netI 0.1561
_diffrn_reflns_limit_h_max 28
_diffrn_reflns_limit_h_min -28
_diffrn_reflns_limit_k_max 52
_diffrn_reflns_limit_k_min -48
_diffrn_reflns_limit_l_max 30
_diffrn_reflns_limit_l_min -30
_diffrn_reflns_number 133300
_diffrn_reflns_theta_full 25.00
_diffrn_reflns_theta_max 25.00
_diffrn_reflns_theta_min 3.17
_exptl_absorpt_coefficient_mu 1.825
_exptl_absorpt_correction_T_max 1.0000
_exptl_absorpt_correction_T_min 0.4355
_exptl_absorpt_correction_type numerical
_exptl_absorpt_process_details 'NUMABS (Rigaku, 1999)'
_exptl_crystal_colour Colorless
_exptl_crystal_density_diffrn 1.418
_exptl_crystal_description Block
_exptl_crystal_F_000 10746
_exptl_crystal_size_max 0.2000
_exptl_crystal_size_mid 0.2000
_exptl_crystal_size_min 0.2000
_refine_diff_density_max 5.887
_refine_diff_density_min -2.507
_refine_diff_density_rms 0.206
_refine_ls_extinction_method none
_refine_ls_goodness_of_fit_ref 1.057
_refine_ls_hydrogen_treatment undef
_refine_ls_matrix_type fullcycle
_refine_ls_number_parameters 2788
_refine_ls_number_reflns 42864
_refine_ls_number_restraints 2196
_refine_ls_restrained_S_all 1.036
_refine_ls_R_factor_all 0.1532
_refine_ls_R_factor_gt 0.1256
_refine_ls_shift/su_max 0.001
_refine_ls_shift/su_mean 0.000
_refine_ls_structure_factor_coef Fsqd
_refine_ls_weighting_details 'calc w=1/[\s^2^(Fo^2^)+(0.1142P)^2^+487.9859P] where P=(Fo^2^+2Fc^2^)/3'
_refine_ls_weighting_scheme calc
_refine_ls_wR_factor_gt 0.2935
_refine_ls_wR_factor_ref 0.3091
_reflns_number_gt 31535
_reflns_number_total 42864
_reflns_threshold_expression >2sigma(I)
_cod_data_source_file ic200638f_si_002_4.cif
_cod_data_source_block Dy
_cod_original_cell_volume 26243(4)
_cod_original_sg_symbol_H-M 'P 21/c'
_cod_database_code 4327938

loop_
_symmetry_equiv_pos_as_xyz
'x, y, z'
'-x, y+1/2, -z+1/2'
'-x, -y, -z'
'x, -y-1/2, z-1/2'

loop_
_atom_site_label
_atom_site_type_symbol
_atom_site_fract_x
_atom_site_fract_y
_atom_site_fract_z
_atom_site_U_iso_or_equiv
_atom_site_adp_type
_atom_site_occupancy
_atom_site_symmetry_multiplicity
_atom_site_calc_flag
_atom_site_refinement_flags
Dy1 Dy 0.28754(2) 0.014997(11) 0.17638(2) 0.02218(14) Uani 1 1 d .
V1 V 0.42413(9) 0.03415(5) 0.12428(8) 0.0309(4) Uani 1 1 d .
V2 V 0.33578(9) -0.00080(4) 0.04404(8) 0.0285(4) Uani 1 1 d .
V3 V 0.32110(10) -0.05855(4) 0.11649(8) 0.0312(5) Uani 1 1 d .
V4 V 0.19492(10) -0.05005(5) 0.13904(10) 0.0440(6) Uani 1 1 d .
V5 V 0.21319(11) -0.03765(5) 0.26321(10) 0.0466(6) Uani 1 1 d .
V6 V 0.12581(13) 0.01492(8) 0.31255(14) 0.0689(9) Uani 1 1 d .
V7 V 0.19564(10) 0.06871(6) 0.24720(13) 0.0547(7) Uani 1 1 d .
V8 V 0.33140(9) 0.07724(4) 0.26681(9) 0.0317(5) Uani 1 1 d .
V9 V 0.34829(11) 0.09021(4) 0.14788(9) 0.0374(5) Uani 1 1 d .
O1 O 0.3864(3) 0.01808(16) 0.1696(3) 0.0273(17) Uani 1 1 d .
O2 O 0.4044(4) 0.01729(19) 0.0591(3) 0.036(2) Uani 1 1 d .
O3 O 0.2890(4) 0.01351(16) 0.0820(3) 0.0296(18) Uani 1 1 d .
O4 O 0.3404(4) -0.04109(17) 0.0566(3) 0.0298(18) Uani 1 1 d .
O5 O 0.3271(4) -0.03423(16) 0.1671(3) 0.0288(17) Uani 1 1 d .
O6 O 0.2477(4) -0.0709(2) 0.1075(4) 0.048(2) Uani 1 1 d .
O7 O 0.2065(4) -0.0128(2) 0.1392(4) 0.041(2) Uani 1 1 d .
O8 O 0.1934(5) -0.0626(2) 0.2069(4) 0.057(3) Uani 1 1 d .
O9 O 0.2655(4) -0.0144(2) 0.2503(3) 0.041(2) Uani 1 1 d .
O10 O 0.1538(6) -0.0166(3) 0.2801(6) 0.084(4) Uani 1 1 d .
O11 O 0.1634(5) 0.0493(3) 0.2995(5) 0.073(4) Uani 1 1 d .
O12 O 0.2106(4) 0.0439(2) 0.2003(4) 0.052(3) Uani 1 1 d .
O13 O 0.2602(4) 0.0883(2) 0.2742(4) 0.049(3) Uani 1 1 d .
O14 O 0.3316(3) 0.04044(17) 0.2522(3) 0.0297(18) Uani 1 1 d .
O15 O 0.3619(4) 0.09990(18) 0.2171(3) 0.036(2) Uani 1 1 d .
O16 O 0.2964(4) 0.06493(17) 0.1426(3) 0.034(2) Uani 1 1 d .
O17 O 0.4118(4) 0.07443(19) 0.1227(4) 0.041(2) Uani 1 1 d .
O18 O 0.3269(6) 0.1202(2) 0.1134(4) 0.061(3) Uani 1 1 d .
O19 O 0.3691(4) 0.0827(2) 0.3235(4) 0.046(2) Uani 1 1 d .
O20 O 0.1527(5) 0.0940(3) 0.2203(6) 0.080(4) Uani 1 1 d .
O21 O 0.0594(5) 0.0182(3) 0.2921(6) 0.076(4) Uani 1 1 d .
O22 O 0.1307(8) 0.0094(5) 0.3758(7) 0.137(8) Uani 1 1 d .
O23 O 0.2349(5) -0.0593(2) 0.3118(4) 0.061(3) Uani 1 1 d .
O24 O 0.1334(5) -0.0567(3) 0.1070(5) 0.070(3) Uani 1 1 d .
O25 O 0.3640(5) -0.08700(18) 0.1302(4) 0.052(3) Uani 1 1 d .
O26 O 0.3132(4) 0.0048(2) -0.0184(4) 0.047(2) Uani 1 1 d .
O27 O 0.4918(4) 0.0292(2) 0.1403(4) 0.052(2) Uani 1 1 d .
Dy2 Dy 0.29195(2) 0.347415(10) 0.20514(2) 0.01976(14) Uani 1 1 d .
V10 V 0.33030(9) 0.34173(5) 0.06557(8) 0.0302(4) Uani 1 1 d .
V11 V 0.42086(9) 0.37480(4) 0.14474(8) 0.0282(4) Uani 1 1 d .
V12 V 0.34599(9) 0.42498(4) 0.19204(8) 0.0298(4) Uani 1 1 d .
V13 V 0.34525(9) 0.39987(4) 0.30858(8) 0.0291(4) Uani 1 1 d .
V14 V 0.20836(9) 0.39381(4) 0.29611(9) 0.0339(5) Uani 1 1 d .
V15 V 0.13857(9) 0.33722(4) 0.35098(9) 0.0314(5) Uani 1 1 d .
V16 V 0.22083(8) 0.28846(4) 0.28362(8) 0.0266(4) Uani 1 1 d .
V17 V 0.19582(9) 0.28554(5) 0.15776(9) 0.0340(5) Uani 1 1 d .
V18 V 0.32221(9) 0.27953(4) 0.12804(8) 0.0296(4) Uani 1 1 d .
O28 O 0.2870(4) 0.35309(18) 0.1108(3) 0.0319(18) Uani 1 1 d .
O29 O 0.3976(4) 0.36028(19) 0.0795(3) 0.037(2) Uani 1 1 d .
O30 O 0.3902(3) 0.35461(17) 0.1897(3) 0.0289(17) Uani 1 1 d .
O31 O 0.4022(4) 0.41444(17) 0.1514(3) 0.0348(19) Uani 1 1 d .
O32 O 0.2935(3) 0.39985(16) 0.1845(3) 0.0318(18) Uani 1 1 d .
O33 O 0.3714(4) 0.42629(17) 0.2616(3) 0.0326(19) Uani 1 1 d .
O34 O 0.3419(3) 0.36505(16) 0.2837(3) 0.0277(17) Uani 1 1 d .
O35 O 0.2753(4) 0.41040(19) 0.3231(4) 0.040(2) Uani 1 1 d .
O36 O 0.2179(3) 0.37171(18) 0.2445(3) 0.0314(18) Uani 1 1 d .
O37 O 0.1789(4) 0.37222(19) 0.3463(4) 0.045(2) Uani 1 1 d .
O38 O 0.1639(4) 0.30818(18) 0.3093(4) 0.042(2) Uani 1 1 d .
O39 O 0.2730(3) 0.31217(17) 0.2724(3) 0.0286(17) Uani 1 1 d .
O40 O 0.1948(4) 0.26919(19) 0.2230(3) 0.040(2) Uani 1 1 d .
O41 O 0.2098(4) 0.32258(19) 0.1648(3) 0.0338(19) Uani 1 1 d .
O42 O 0.2489(4) 0.2667(2) 0.1217(4) 0.042(2) Uani 1 1 d .
O43 O 0.3322(3) 0.30090(16) 0.1822(3) 0.0272(17) Uani 1 1 d .
O44 O 0.3375(4) 0.30080(19) 0.0696(4) 0.041(2) Uani 1 1 d .
O45 O 0.3663(4) 0.2509(2) 0.1338(4) 0.043(2) Uani 1 1 d .
O46 O 0.1339(4) 0.2810(2) 0.1259(4) 0.047(2) Uani 1 1 d .
O47 O 0.2451(4) 0.26282(19) 0.3265(4) 0.041(2) Uani 1 1 d .
O48 O 0.0714(4) 0.34286(19) 0.3314(4) 0.042(2) Uani 1 1 d .
O49 O 0.1442(4) 0.3260(2) 0.4125(4) 0.049(2) Uani 1 1 d .
O50 O 0.1656(4) 0.4213(2) 0.2766(4) 0.049(2) Uani 1 1 d .
O51 O 0.3863(4) 0.4002(2) 0.3633(4) 0.045(2) Uani 1 1 d .
O52 O 0.3212(5) 0.45838(19) 0.1739(4) 0.050(3) Uani 1 1 d .
O53 O 0.4891(4) 0.37132(19) 0.1548(4) 0.039(2) Uani 1 1 d .
O54 O 0.3030(4) 0.3508(2) 0.0066(4) 0.048(2) Uani 1 1 d .
Dy3 Dy 0.70469(3) 0.177515(13) 0.32281(2) 0.03172(16) Uani 1 1 d .
V19 V 0.57711(14) 0.19850(6) 0.38969(15) 0.0687(10) Uani 1 1 d .
V20 V 0.67135(16) 0.16254(7) 0.46163(11) 0.0677(9) Uani 1 1 d .
V21 V 0.68053(10) 0.10457(5) 0.38948(9) 0.0371(5) Uani 1 1 d .
V22 V 0.80203(10) 0.11386(6) 0.35264(10) 0.0456(6) Uani 1 1 d .
V23 V 0.76952(10) 0.12415(4) 0.22988(8) 0.0311(5) Uani 1 1 d .
V24 V 0.84968(11) 0.17752(5) 0.17178(11) 0.0491(6) Uani 1 1 d .
V25 V 0.78336(12) 0.23117(6) 0.23811(14) 0.0610(8) Uani 1 1 d .
V26 V 0.64883(11) 0.23793(6) 0.23304(11) 0.0512(6) Uani 1 1 d .
V27 V 0.65105(13) 0.25340(5) 0.35653(12) 0.0544(7) Uani 1 1 d .
O55 O 0.6076(4) 0.1818(2) 0.3414(4) 0.052(3) Uani 1 1 d .
O56 O 0.6031(6) 0.1814(2) 0.4524(6) 0.083(5) Uani 1 1 d .
O57 O 0.7128(5) 0.1758(2) 0.4178(4) 0.059(3) Uani 1 1 d .
O58 O 0.6644(4) 0.1221(2) 0.4521(4) 0.048(2) Uani 1 1 d .
O59 O 0.6674(3) 0.12799(17) 0.3380(3) 0.0300(18) Uani 1 1 d .
O60 O 0.7539(4) 0.0936(2) 0.3925(4) 0.051(3) Uani 1 1 d .
O61 O 0.7891(4) 0.1510(2) 0.3519(4) 0.047(2) Uani 1 1 d .
O62 O 0.7950(4) 0.1003(2) 0.2853(4) 0.047(2) Uani 1 1 d .
O63 O 0.7194(3) 0.14722(18) 0.2477(3) 0.0311(18) Uani 1 1 d .
O64 O 0.8264(4) 0.1450(2) 0.2072(4) 0.047(3) Uani 1 1 d .
O65 O 0.8099(5) 0.2113(2) 0.1851(5) 0.056(3) Uani 1 1 d .
O66 O 0.7749(4) 0.2072(2) 0.2875(5) 0.055(3) Uani 1 1 d .
O67 O 0.7165(5) 0.2489(2) 0.2136(5) 0.071(4) Uani 1 1 d .
O68 O 0.6524(4) 0.2018(2) 0.2506(4) 0.048(2) Uani 1 1 d .
O69 O 0.6311(4) 0.2620(2) 0.2886(5) 0.062(3) Uani 1 1 d .
O70 O 0.7023(5) 0.2281(2) 0.3589(4) 0.056(3) Uani 1 1 d .
O71 O 0.5917(6) 0.2385(2) 0.3888(5) 0.067(3) Uani 1 1 d .
O72 O 0.6743(7) 0.2839(2) 0.3875(6) 0.091(5) Uani 1 1 d .
O73 O 0.6023(6) 0.2427(3) 0.1829(6) 0.090(5) Uani 1 1 d .
O74 O 0.8318(7) 0.2568(3) 0.2576(10) 0.130(8) Uani 1 1 d .
O75 O 0.8437(6) 0.1715(3) 0.1071(5) 0.075(4) Uani 1 1 d .
O76 O 0.9152(4) 0.1831(2) 0.1914(5) 0.057(3) Uani 1 1 d .
O77 O 0.7402(5) 0.1019(2) 0.1830(4) 0.058(3) Uani 1 1 d .
O78 O 0.8663(4) 0.1076(3) 0.3779(5) 0.066(3) Uani 1 1 d .
O79 O 0.6398(4) 0.0749(2) 0.3797(4) 0.045(2) Uani 1 1 d .
O80 O 0.6997(9) 0.1695(4) 0.5208(5) 0.132(8) Uani 1 1 d .
O81 O 0.5085(6) 0.1947(3) 0.3797(8) 0.110(7) Uani 1 1 d .
N1 N 0.5463(4) 0.0422(2) 0.7180(4) 0.0441(11) Uani 1 1 d DU
C1 C 0.4855(5) 0.0332(3) 0.7114(5) 0.0442(11) Uani 1 1 d DU
C2 C 0.4653(6) 0.0165(3) 0.7580(5) 0.0456(14) Uani 1 1 d DU
C3 C 0.5842(6) 0.0136(3) 0.7186(5) 0.0442(11) Uani 1 1 d DU
C4 C 0.5757(6) -0.0055(3) 0.6675(5) 0.0450(14) Uani 1 1 d DU
C5 C 0.5559(5) 0.0624(3) 0.6700(5) 0.0445(11) Uani 1 1 d DU
C6 C 0.6172(5) 0.0730(3) 0.6675(6) 0.0466(14) Uani 1 1 d DU
C7 C 0.5614(6) 0.0582(3) 0.7694(5) 0.0442(11) Uani 1 1 d DU
C8 C 0.5260(6) 0.0882(3) 0.7758(6) 0.0447(14) Uani 1 1 d DU
N2 N 0.1981(6) 0.2435(3) 0.4668(5) 0.0533(13) Uani 1 1 d U
C9 C 0.2359(7) 0.2709(4) 0.4633(6) 0.0535(13) Uani 1 1 d U
C10 C 0.2787(7) 0.2750(4) 0.5117(6) 0.0540(16) Uani 1 1 d U
C11 C 0.2314(7) 0.2141(4) 0.4722(6) 0.0534(13) Uani 1 1 d U
C12 C 0.2711(7) 0.2087(4) 0.4274(6) 0.0541(15) Uani 1 1 d U
C13 C 0.1578(7) 0.2437(4) 0.4139(6) 0.0535(13) Uani 1 1 d U
C14 C 0.1163(7) 0.2175(4) 0.4086(6) 0.0541(16) Uani 1 1 d U
C15 C 0.1648(7) 0.2451(4) 0.5157(6) 0.0535(13) Uani 1 1 d U
C16 C 0.1258(7) 0.2726(4) 0.5176(6) 0.0545(16) Uani 1 1 d U
N3 N 0.4580(6) 0.2826(3) 0.2906(6) 0.0615(14) Uani 1 1 d U
C17 C 0.3952(7) 0.2752(4) 0.2928(7) 0.0615(14) Uani 1 1 d U
C18 C 0.3852(7) 0.2549(4) 0.3414(7) 0.0616(17) Uani 1 1 d U
C19 C 0.4939(7) 0.2542(4) 0.2932(7) 0.0617(14) Uani 1 1 d U
C20 C 0.4769(7) 0.2291(4) 0.2530(8) 0.0631(17) Uani 1 1 d U
C21 C 0.4603(7) 0.2994(4) 0.2383(7) 0.0619(14) Uani 1 1 d U
C22 C 0.5215(7) 0.3101(4) 0.2308(7) 0.0626(17) Uani 1 1 d U
C23 C 0.4817(7) 0.3020(4) 0.3377(7) 0.0618(14) Uani 1 1 d U
C24 C 0.4595(7) 0.3335(4) 0.3362(8) 0.0633(17) Uani 1 1 d U
N4 N 0.7534(9) 0.0051(3) 0.2237(8) 0.092(2) Uani 1 1 d U
C25 C 0.7016(11) -0.0167(4) 0.2033(10) 0.092(2) Uani 1 1 d U
C26 C 0.6656(11) -0.0063(4) 0.1551(10) 0.093(2) Uani 1 1 d U
C27 C 0.7316(11) 0.0361(4) 0.2398(10) 0.092(2) Uani 1 1 d U
C28 C 0.6936(11) 0.0344(4) 0.2858(10) 0.093(2) Uani 1 1 d U
C29 C 0.7854(10) -0.0107(4) 0.2715(9) 0.093(2) Uani 1 1 d U
C30 C 0.8359(11) 0.0074(4) 0.3019(10) 0.094(2) Uani 1 1 d U
C31 C 0.7890(11) 0.0130(4) 0.1796(10) 0.092(2) Uani 1 1 d U
C32 C 0.8116(11) -0.0166(4) 0.1489(10) 0.093(2) Uani 1 1 d U
N5 N 0.9911(7) 0.2715(3) 0.2452(7) 0.0750(17) Uani 1 1 d U
C33 C 0.9564(8) 0.2518(4) 0.2070(9) 0.0752(17) Uani 1 1 d U
C34 C 0.9624(8) 0.2610(4) 0.1504(9) 0.0762(19) Uani 1 1 d U
C35 C 0.9787(8) 0.3059(4) 0.2446(9) 0.0753(17) Uani 1 1 d U
C36 C 0.9206(8) 0.3138(4) 0.2598(9) 0.0760(19) Uani 1 1 d U
C37 C 0.9811(8) 0.2585(4) 0.3019(9) 0.0750(17) Uani 1 1 d U
C38 C 1.0179(8) 0.2735(4) 0.3492(9) 0.0754(19) Uani 1 1 d U
C39 C 1.0534(8) 0.2702(4) 0.2372(9) 0.0749(17) Uani 1 1 d U
C40 C 1.0763(8) 0.2362(4) 0.2420(9) 0.0751(19) Uani 1 1 d U
N6 N 0.5028(6) 0.0943(3) 0.4851(5) 0.0597(14) Uani 1 1 d U
C41 C 0.5141(8) 0.1105(4) 0.5392(7) 0.0596(14) Uani 1 1 d U
C42 C 0.5675(8) 0.1306(4) 0.5450(7) 0.0602(17) Uani 1 1 d U
C43 C 0.4919(8) 0.1168(4) 0.4406(7) 0.0601(14) Uani 1 1 d U
C44 C 0.4373(8) 0.1358(4) 0.4432(7) 0.0616(17) Uani 1 1 d U
C45 C 0.4539(8) 0.0744(4) 0.4924(7) 0.0598(14) Uani 1 1 d U
C46 C 0.4330(8) 0.0546(4) 0.4426(7) 0.0606(17) Uani 1 1 d U
C47 C 0.5549(8) 0.0763(4) 0.4731(7) 0.0599(14) Uani 1 1 d U
C48 C 0.5757(8) 0.0523(4) 0.5168(7) 0.0605(17) Uani 1 1 d U
N7 N 0.7934(7) 0.0940(4) 0.0384(6) 0.0738(17) Uani 1 1 d U
C49 C 0.7550(8) 0.0665(5) 0.0318(8) 0.0738(17) Uani 1 1 d U
C50 C 0.7087(8) 0.0642(5) 0.0673(8) 0.0737(19) Uani 1 1 d U
C51 C 0.7576(8) 0.1225(5) 0.0391(8) 0.0741(17) Uani 1 1 d U
C52 C 0.7169(8) 0.1263(5) -0.0140(8) 0.0747(19) Uani 1 1 d U
C53 C 0.8321(8) 0.0927(5) -0.0036(8) 0.0740(17) Uani 1 1 d U
C54 C 0.8737(8) 0.1206(5) -0.0025(8) 0.0747(19) Uani 1 1 d U
C55 C 0.8276(8) 0.0953(5) 0.0951(8) 0.0740(17) Uani 1 1 d U
C56 C 0.8696(8) 0.0692(5) 0.1023(8) 0.0741(19) Uani 1 1 d U
N8 N 0.7151(8) 0.3478(4) 0.2640(8) 0.0799(18) Uani 1 1 d U
C57 C 0.6677(9) 0.3634(4) 0.2907(9) 0.0799(18) Uani 1 1 d U
C58 C 0.6396(10) 0.3446(4) 0.3293(9) 0.080(2) Uani 1 1 d U
C59 C 0.6893(10) 0.3220(4) 0.2311(9) 0.0803(18) Uani 1 1 d U
C60 C 0.6514(9) 0.3308(5) 0.1819(9) 0.082(2) Uani 1 1 d U
C61 C 0.7423(9) 0.3722(4) 0.2311(9) 0.0798(18) Uani 1 1 d U
C62 C 0.7889(9) 0.3596(4) 0.1990(9) 0.080(2) Uani 1 1 d U
C63 C 0.7576(9) 0.3324(5) 0.3058(9) 0.0803(18) Uani 1 1 d U
C64 C 0.7875(9) 0.3569(5) 0.3474(9) 0.082(2) Uani 1 1 d U
N9 N 0.5036(7) 0.4183(4) 0.4786(6) 0.0726(16) Uani 1 1 d U
C65 C 0.4616(9) 0.4418(5) 0.4512(8) 0.0728(17) Uani 1 1 d U
C66 C 0.4889(9) 0.4603(5) 0.4089(8) 0.0737(19) Uani 1 1 d U
C67 C 0.5612(9) 0.4294(4) 0.5011(8) 0.0726(17) Uani 1 1 d U
C68 C 0.5557(9) 0.4599(4) 0.5338(8) 0.0724(19) Uani 1 1 d U
C69 C 0.5140(9) 0.3946(5) 0.4336(8) 0.0728(17) Uani 1 1 d U
C70 C 0.5475(9) 0.3665(5) 0.4512(8) 0.0736(19) Uani 1 1 d U
C71 C 0.4745(9) 0.4019(4) 0.5226(8) 0.0729(17) Uani 1 1 d U
C72 C 0.4196(9) 0.3850(4) 0.5061(8) 0.0740(19) Uani 1 1 d U
N10 N 0.1958(8) 0.0876(4) 0.0149(7) 0.087(2) Uani 1 1 d U
C73 C 0.2589(10) 0.0773(5) 0.0079(9) 0.087(2) Uani 1 1 d U
C74 C 0.2738(10) 0.0753(5) -0.0461(9) 0.087(2) Uani 1 1 d U
C75 C 0.1795(10) 0.1148(5) -0.0115(9) 0.087(2) Uani 1 1 d U
C76 C 0.2206(13) 0.1440(5) 0.0176(9) 0.105(7) Uani 1 1 d U
C77 C 0.1922(10) 0.0851(5) 0.0747(9) 0.087(2) Uani 1 1 d U
C78 C 0.1316(10) 0.0969(5) 0.0871(9) 0.088(2) Uani 1 1 d U
C79 C 0.1556(10) 0.0609(5) -0.0140(9) 0.087(2) Uani 1 1 d U
C80 C 0.1661(10) 0.0309(5) 0.0074(9) 0.087(2) Uani 1 1 d U
N11 N 0.2739(9) 0.1820(4) 0.2310(8) 0.089(2) Uani 1 1 d U
C81 C 0.2401(11) 0.2030(4) 0.2617(9) 0.089(2) Uani 1 1 d U
C82 C 0.1907(11) 0.1875(4) 0.2859(9) 0.090(2) Uani 1 1 d U
C83 C 0.2361(11) 0.1663(4) 0.1851(9) 0.090(2) Uani 1 1 d U
C84 C 0.2008(11) 0.1913(4) 0.1476(9) 0.091(2) Uani 1 1 d U
C85 C 0.3196(11) 0.2010(4) 0.2067(9) 0.089(2) Uani 1 1 d U
C86 C 0.3593(11) 0.1828(4) 0.1754(9) 0.089(2) Uani 1 1 d U
C87 C 0.3030(11) 0.1570(4) 0.2682(10) 0.090(2) Uani 1 1 d U
C88 C 0.3391(11) 0.1698(4) 0.3130(9) 0.090(2) Uani 1 1 d U
N12 N 0.9984(7) 0.1088(4) 0.2637(8) 0.0875(19) Uani 1 1 d U
C89 C 0.9370(9) 0.1015(5) 0.2651(10) 0.087(2) Uani 1 1 d U
C90 C 0.9174(9) 0.0700(5) 0.2614(10) 0.088(2) Uani 1 1 d U
C91 C 1.0375(9) 0.0909(5) 0.3022(10) 0.088(2) Uani 1 1 d U
C92 C 1.0281(9) 0.0949(5) 0.3599(10) 0.089(2) Uani 1 1 d U
C93 C 1.0059(9) 0.1410(5) 0.2698(10) 0.088(2) Uani 1 1 d U
C94 C 1.0689(9) 0.1503(5) 0.2616(10) 0.088(2) Uani 1 1 d U
C95 C 1.0140(9) 0.0974(5) 0.2059(10) 0.088(2) Uani 1 1 d U
C96 C 0.9838(9) 0.1152(5) 0.1577(10) 0.088(2) Uani 1 1 d U
N13 N 0.4967(7) 0.2505(3) 0.0343(6) 0.113(3) Uani 1 1 d DU
C97 C 0.5227(9) 0.2356(5) -0.0099(8) 0.113(3) Uani 1 1 d DU
C98 C 0.5763(10) 0.2187(6) -0.0010(11) 0.113(3) Uani 1 1 d DU
C99 C 0.4918(11) 0.2273(5) 0.0801(8) 0.113(3) Uani 1 1 d DU
C100 C 0.4615(12) 0.1969(5) 0.0644(11) 0.113(3) Uani 1 1 d DU
C101 C 0.4335(8) 0.2568(5) 0.0128(9) 0.113(3) Uani 1 1 d DU
C102 C 0.4257(11) 0.2843(5) -0.0235(9) 0.113(3) Uani 1 1 d DU
C103 C 0.5267(9) 0.2774(4) 0.0557(9) 0.113(3) Uani 1 1 d DU
C104 C 0.4923(11) 0.2974(5) 0.0945(9) 0.113(3) Uani 1 1 d DU
N14 N 0.9924(9) 0.0735(5) 0.7870(9) 0.111(3) Uani 1 1 d U
C105 C 0.9791(12) 0.0967(7) 0.7423(11) 0.112(3) Uani 1 1 d U
C106 C 0.9153(11) 0.0877(6) 0.7137(10) 0.112(3) Uani 1 1 d U
C107 C 0.9435(11) 0.0810(7) 0.8245(11) 0.112(3) Uani 1 1 d U
C108 C 0.9412(11) 0.1135(7) 0.8412(11) 0.112(3) Uani 1 1 d U
C109 C 1.0425(12) 0.0877(6) 0.8137(12) 0.111(3) Uani 1 1 d U
C110 C 1.0646(11) 0.0694(6) 0.8678(11) 0.112(3) Uani 1 1 d U
C111 C 0.9919(12) 0.0421(7) 0.7784(11) 0.112(3) Uani 1 1 d U
C112 C 1.0358(11) 0.0346(6) 0.7309(11) 0.112(3) Uani 1 1 d U
N15 N 0.5366(9) 0.1140(5) 0.2294(8) 0.099(2) Uani 1 1 d U
C113 C 0.5055(11) 0.1299(6) 0.1844(10) 0.099(2) Uani 1 1 d U
C114 C 0.5409(11) 0.1636(6) 0.1861(10) 0.100(2) Uani 1 1 d U
C115 C 0.5361(11) 0.1340(6) 0.2805(10) 0.099(2) Uani 1 1 d U
C116 C 0.4759(11) 0.1388(6) 0.2949(10) 0.099(2) Uani 1 1 d U
C117 C 0.5022(11) 0.0854(6) 0.2386(10) 0.099(2) Uani 1 1 d U
C118 C 0.5336(11) 0.0664(6) 0.2880(10) 0.099(2) Uani 1 1 d U
C119 C 0.5969(11) 0.1088(6) 0.2207(10) 0.099(2) Uani 1 1 d U
C120 C 0.6023(11) 0.0858(6) 0.1686(10) 0.099(2) Uani 1 1 d U
N16 N 0.8071(9) 0.2484(4) 0.4902(8) 0.148(3) Uani 1 1 d DU
C121 C 0.8015(11) 0.2168(5) 0.4687(12) 0.148(3) Uani 1 1 d DU
C122 C 0.8533(13) 0.1972(7) 0.4712(14) 0.148(3) Uani 1 1 d DU
C123 C 0.7456(9) 0.2614(6) 0.4883(12) 0.148(3) Uani 1 1 d DU
C124 C 0.7437(14) 0.2949(6) 0.5085(14) 0.148(3) Uani 1 1 d DU
C125 C 0.8433(11) 0.2662(6) 0.4529(10) 0.148(3) Uani 1 1 d DU
C126 C 0.8232(15) 0.2667(8) 0.3930(10) 0.148(3) Uani 1 1 d DU
C127 C 0.8328(12) 0.2514(6) 0.5458(9) 0.148(3) Uani 1 1 d DU
C128 C 0.8042(15) 0.2293(7) 0.5867(11) 0.148(3) Uani 1 1 d DU
N17 N 0.1761(9) 0.0868(5) 0.5539(8) 0.153(3) Uani 1 1 d DU
C129 C 0.1784(14) 0.0918(6) 0.6122(8) 0.153(3) Uani 1 1 d DU
C130 C 0.1718(15) 0.0673(7) 0.6500(11) 0.153(3) Uani 1 1 d DU
C131 C 0.2196(11) 0.0630(6) 0.5389(13) 0.153(3) Uani 1 1 d DU
C132 C 0.2827(11) 0.0703(8) 0.5409(15) 0.153(3) Uani 1 1 d DU
C133 C 0.1171(10) 0.0726(7) 0.5344(11) 0.153(3) Uani 1 1 d DU
C134 C 0.1223(15) 0.0621(8) 0.4756(11) 0.154(3) Uani 1 1 d DU
C135 C 0.1808(13) 0.1158(5) 0.5249(11) 0.153(3) Uani 1 1 d DU
C136 C 0.1467(15) 0.1429(6) 0.5499(14) 0.153(3) Uani 1 1 d DU
N18 N 0.1688(15) 0.9219(7) 0.4667(12) 0.284 Uani 1 1 d DU
C137 C 0.2261(17) 0.9084(11) 0.4743(18) 0.284 Uani 1 1 d DU
C138 C 0.2672(17) 0.9139(14) 0.435(2) 0.282 Uani 1 1 d DU
C139 C 0.173(2) 0.9570(7) 0.4728(17) 0.285 Uani 1 1 d DU
C140 C 0.180(3) 0.9685(11) 0.5309(19) 0.286 Uani 1 1 d DU
C141 C 0.131(2) 0.9100(11) 0.5083(15) 0.284 Uani 1 1 d DU
C142 C 0.0662(19) 0.9130(15) 0.491(2) 0.285 Uani 1 1 d DU
C143 C 0.141(2) 0.9168(8) 0.4119(13) 0.285 Uani 1 1 d DU
C144 C 0.1536(15) 0.9486(7) 0.3826(12) 0.285 Uani 1 1 d DU
N50 N 0.3901(7) 0.3120(3) 0.4441(6) 0.071(3) Uani 1 1 d U
C501 C 0.3024(8) 0.3380(4) 0.3959(8) 0.069(3) Uani 1 1 d U
C500 C 0.3500(9) 0.3230(4) 0.4233(8) 0.069(3) Uani 1 1 d U
N51 N 0.4619(7) 0.0097(3) 0.5713(6) 0.068(3) Uani 1 1 d U
C502 C 0.4172(9) 0.0039(4) 0.5787(8) 0.068(3) Uani 1 1 d U
C503 C 0.3586(8) -0.0038(4) 0.5861(8) 0.069(3) Uani 1 1 d U
N52 N 0.9900(10) 0.1871(5) 0.3914(9) 0.107(4) Uani 1 1 d U
C504 C 0.9486(13) 0.1882(6) 0.3620(11) 0.107(4) Uani 1 1 d U
C505 C 0.8979(12) 0.1892(6) 0.3272(11) 0.107(4) Uani 1 1 d U
N53 N 0.0001(8) 0.3613(4) 0.1338(7) 0.087(3) Uani 1 1 d U
C506 C 0.0457(10) 0.3594(5) 0.1606(9) 0.086(3) Uani 1 1 d U
C507 C 0.0935(10) 0.3552(5) 0.1968(9) 0.086(3) Uani 1 1 d U
N54 N -0.0160(8) 0.0191(4) 0.1169(8) 0.089(3) Uani 1 1 d U
C508 C 0.0881(10) 0.0221(5) 0.1582(9) 0.088(3) Uani 1 1 d U
C509 C 0.0315(11) 0.0219(5) 0.1348(9) 0.088(3) Uani 1 1 d U
N55 N -0.0137(10) 0.2526(5) 0.0015(9) 0.115(4) Uani 1 1 d U
C510 C 0.0014(13) 0.2761(7) 0.0176(12) 0.115(4) Uani 1 1 d U
C511 C 0.0259(13) 0.3046(7) 0.0336(12) 0.115(4) Uani 1 1 d U
N56 N 0.6157(9) 0.1445(5) 0.0742(8) 0.100(4) Uani 1 1 d U
C512 C 0.6466(12) 0.1602(6) 0.0993(11) 0.099(4) Uani 1 1 d U
C513 C 0.6865(11) 0.1789(6) 0.1328(10) 0.099(4) Uani 1 1 d U
N57 N 0.0645(14) 0.1869(7) 0.1241(13) 0.157(6) Uani 1 1 d U
C514 C -0.0382(18) 0.1849(8) 0.0687(16) 0.156(6) Uani 1 1 d U
C515 C 0.0164(19) 0.1827(9) 0.0952(16) 0.157(6) Uani 1 1 d U
N58 N 0.9224(15) 0.3247(7) 0.4210(13) 0.164(6) Uani 1 1 d U
C516 C 0.978(2) 0.3273(9) 0.4380(17) 0.164(6) Uani 1 1 d U
C517 C 1.0277(19) 0.3392(9) 0.4547(16) 0.164(6) Uani 1 1 d U
N59 N -0.0026(14) 0.5823(8) 0.5003(13) 0.163(6) Uani 1 1 d U
C518 C 0.0190(18) 0.5550(10) 0.5086(16) 0.162(6) Uani 1 1 d U
C519 C 0.0479(18) 0.5308(9) 0.5173(16) 0.162(6) Uani 1 1 d U
N60 N 0.3022(10) -0.0013(5) 0.4569(9) 0.107(4) Uani 1 1 d U
C520 C 0.2931(12) 0.0087(6) 0.4154(12) 0.107(4) Uani 1 1 d U
C521 C 0.2811(12) 0.0231(6) 0.3649(11) 0.107(4) Uani 1 1 d U
N61 N 0.1649(13) 0.1366(6) 0.3968(11) 0.141(5) Uani 1 1 d U
C158 C 0.2069(17) 0.1233(8) 0.3937(14) 0.141(5) Uani 1 1 d U
C159 C 0.2670(16) 0.1088(8) 0.3948(14) 0.141(5) Uani 1 1 d U
O100 O 0.0000 0.5000 0.0000 0.169 Uani 0.50 2 d SPU

loop_
_atom_site_aniso_label
_atom_site_aniso_U_11
_atom_site_aniso_U_22
_atom_site_aniso_U_33
_atom_site_aniso_U_23
_atom_site_aniso_U_13
_atom_site_aniso_U_12
Dy1 0.0217(3) 0.0194(3) 0.0257(3) -0.00387(19) 0.0035(2) -0.00017(19)
V1 0.0308(11) 0.0355(11) 0.0272(11) 0.0000(8) 0.0071(9) -0.0062(8)
V2 0.0360(12) 0.0307(10) 0.0188(10) 0.0004(7) 0.0020(8) 0.0027(8)
V3 0.0483(13) 0.0173(9) 0.0272(11) -0.0019(7) -0.0005(9) 0.0017(8)
V4 0.0390(14) 0.0456(13) 0.0479(15) -0.0093(10) 0.0068(11) -0.0215(10)
V5 0.0546(16) 0.0463(13) 0.0429(14) 0.0020(10) 0.0249(12) -0.0144(11)
V6 0.0430(16) 0.093(2) 0.076(2) -0.0199(17) 0.0330(15) -0.0096(15)
V7 0.0272(13) 0.0518(15) 0.086(2) -0.0343(14) 0.0095(13) 0.0049(10)
V8 0.0303(11) 0.0293(10) 0.0362(12) -0.0131(8) 0.0068(9) -0.0019(8)
V9 0.0577(15) 0.0191(10) 0.0334(12) 0.0021(8) -0.0069(10) -0.0047(9)
O1 0.027(4) 0.027(4) 0.027(4) 0.006(3) 0.001(3) 0.001(3)
O2 0.044(5) 0.044(5) 0.022(4) -0.001(3) 0.010(4) -0.007(4)
O3 0.040(5) 0.022(4) 0.027(4) 0.001(3) 0.002(4) 0.006(3)
O4 0.038(5) 0.024(4) 0.027(4) 0.002(3) 0.003(4) 0.003(3)
O5 0.040(5) 0.021(4) 0.026(4) 0.003(3) 0.004(4) 0.006(3)
O6 0.059(7) 0.034(5) 0.051(6) -0.010(4) 0.000(5) -0.022(4)
O7 0.028(5) 0.048(5) 0.046(6) -0.008(4) 0.007(4) -0.012(4)
O8 0.060(7) 0.053(6) 0.059(7) 0.001(5) 0.009(5) -0.025(5)
O9 0.052(6) 0.043(5) 0.028(5) -0.003(4) 0.007(4) -0.007(4)
O10 0.065(8) 0.060(7) 0.137(13) -0.001(7) 0.059(8) -0.006(6)
O11 0.043(6) 0.080(8) 0.098(10) -0.043(7) 0.023(6) -0.014(6)
O12 0.023(5) 0.056(6) 0.076(8) -0.031(5) 0.001(5) 0.002(4)
O13 0.038(5) 0.039(5) 0.075(7) -0.028(5) 0.023(5) 0.002(4)
O14 0.031(5) 0.031(4) 0.028(4) -0.006(3) 0.010(3) -0.004(3)
O15 0.044(5) 0.028(4) 0.035(5) -0.004(3) -0.008(4) -0.004(4)
O16 0.038(5) 0.019(4) 0.043(5) -0.005(3) -0.008(4) 0.004(3)
O17 0.053(6) 0.038(5) 0.034(5) 0.005(4) 0.007(4) -0.017(4)
O18 0.096(9) 0.031(5) 0.055(7) 0.005(4) -0.001(6) -0.001(5)
O19 0.056(6) 0.049(5) 0.034(5) -0.016(4) 0.011(4) -0.016(4)
O20 0.047(7) 0.069(8) 0.121(12) -0.040(7) -0.003(7) 0.028(6)
O21 0.050(7) 0.071(8) 0.112(11) -0.026(7) 0.026(7) -0.019(6)
O22 0.093(13) 0.25(2) 0.073(11) 0.012(13) 0.032(9) -0.029(14)
O23 0.088(9) 0.065(7) 0.036(6) 0.005(5) 0.029(6) -0.015(6)
O24 0.051(7) 0.069(8) 0.090(9) -0.024(6) 0.003(6) -0.024(6)
O25 0.095(9) 0.019(4) 0.040(6) -0.001(3) -0.001(5) 0.014(4)
O26 0.054(6) 0.059(6) 0.027(5) 0.004(4) 0.004(4) 0.001(5)
O27 0.045(6) 0.061(6) 0.050(6) 0.001(5) 0.012(5) -0.007(5)
Dy2 0.0197(3) 0.0185(3) 0.0213(3) -0.00223(17) 0.0029(2) -0.00225(18)
V10 0.0343(12) 0.0356(11) 0.0211(10) -0.0041(8) 0.0044(9) -0.0057(9)
V11 0.0296(11) 0.0238(10) 0.0326(11) -0.0064(7) 0.0108(9) -0.0079(8)
V12 0.0365(12) 0.0177(9) 0.0361(12) 0.0004(7) 0.0091(9) 0.0003(8)
V13 0.0328(11) 0.0264(10) 0.0284(11) -0.0067(8) 0.0051(9) -0.0090(8)
V14 0.0334(12) 0.0206(10) 0.0502(14) -0.0080(8) 0.0178(10) -0.0007(8)
V15 0.0312(11) 0.0248(10) 0.0404(12) -0.0043(8) 0.0147(9) -0.0006(8)
V16 0.0297(11) 0.0187(9) 0.0328(11) -0.0030(7) 0.0106(8) -0.0019(7)
V17 0.0309(12) 0.0395(12) 0.0324(12) -0.0128(9) 0.0070(9) -0.0119(9)
V18 0.0300(11) 0.0247(10) 0.0347(12) -0.0089(8) 0.0072(9) -0.0040(8)
O28 0.037(5) 0.033(4) 0.027(5) 0.001(3) 0.004(4) 0.002(3)
O29 0.045(5) 0.040(5) 0.029(5) -0.009(3) 0.019(4) -0.014(4)
O30 0.029(4) 0.023(4) 0.034(5) -0.008(3) 0.006(4) -0.007(3)
O31 0.044(5) 0.028(4) 0.035(5) 0.001(3) 0.018(4) -0.006(4)
O32 0.029(5) 0.021(4) 0.046(5) -0.001(3) 0.008(4) 0.000(3)
O33 0.036(5) 0.023(4) 0.041(5) -0.010(3) 0.014(4) -0.003(3)
O34 0.032(5) 0.026(4) 0.024(4) -0.004(3) 0.003(3) -0.005(3)
O35 0.041(5) 0.036(5) 0.046(6) -0.019(4) 0.023(4) -0.008(4)
O36 0.023(4) 0.033(4) 0.038(5) -0.006(3) 0.005(4) -0.003(3)
O37 0.049(6) 0.035(5) 0.055(6) -0.010(4) 0.027(5) -0.015(4)
O38 0.035(5) 0.028(4) 0.067(7) -0.022(4) 0.022(5) -0.011(4)
O39 0.030(5) 0.028(4) 0.029(4) 0.002(3) 0.010(3) -0.007(3)
O40 0.050(6) 0.036(5) 0.035(5) -0.005(4) 0.010(4) -0.014(4)
O41 0.028(5) 0.043(5) 0.030(5) -0.009(3) 0.003(4) -0.010(4)
O42 0.038(5) 0.043(5) 0.047(6) -0.021(4) 0.010(4) -0.022(4)
O43 0.025(4) 0.019(4) 0.038(5) -0.002(3) 0.007(3) -0.005(3)
O44 0.042(5) 0.035(5) 0.050(6) -0.017(4) 0.018(4) -0.005(4)
O45 0.051(6) 0.037(5) 0.045(6) -0.010(4) 0.016(5) 0.003(4)
O46 0.040(6) 0.061(6) 0.039(5) -0.019(4) 0.005(4) -0.016(4)
O47 0.048(6) 0.031(5) 0.045(6) 0.006(4) 0.011(4) 0.000(4)
O48 0.035(5) 0.038(5) 0.054(6) 0.002(4) 0.011(4) 0.009(4)
O49 0.056(7) 0.037(5) 0.055(6) 0.003(4) 0.011(5) -0.004(4)
O50 0.037(5) 0.034(5) 0.077(7) 0.001(4) 0.016(5) 0.007(4)
O51 0.055(6) 0.043(5) 0.035(5) -0.006(4) -0.005(4) -0.017(4)
O52 0.065(7) 0.022(4) 0.063(7) 0.008(4) 0.013(5) 0.006(4)
O53 0.037(5) 0.040(5) 0.041(5) -0.011(4) 0.013(4) -0.008(4)
O54 0.052(6) 0.062(6) 0.030(5) 0.001(4) 0.005(4) 0.006(5)
Dy3 0.0286(3) 0.0344(3) 0.0327(3) -0.0046(2) 0.0057(2) -0.0140(2)
V19 0.077(2) 0.0335(13) 0.106(3) -0.0176(14) 0.066(2) -0.0119(12)
V20 0.103(3) 0.0644(18) 0.0394(15) -0.0148(12) 0.0288(16) -0.0468(17)
V21 0.0330(12) 0.0436(12) 0.0354(12) 0.0081(9) 0.0066(9) -0.0091(9)
V22 0.0301(12) 0.0697(16) 0.0364(13) 0.0172(11) -0.0002(10) -0.0039(11)
V23 0.0436(13) 0.0221(10) 0.0281(11) 0.0003(7) 0.0054(9) -0.0069(8)
V24 0.0429(15) 0.0423(13) 0.0647(17) 0.0055(11) 0.0184(12) -0.0020(10)
V25 0.0510(17) 0.0317(13) 0.105(2) 0.0126(13) 0.0322(16) 0.0000(11)
V26 0.0370(14) 0.0538(15) 0.0632(18) 0.0085(12) 0.0074(12) 0.0146(11)
V27 0.0651(18) 0.0319(13) 0.0683(18) -0.0125(11) 0.0169(14) -0.0184(11)
O55 0.047(6) 0.032(5) 0.081(8) -0.018(5) 0.030(5) -0.018(4)
O56 0.121(12) 0.042(6) 0.100(10) 0.005(6) 0.082(9) 0.002(6)
O57 0.079(8) 0.062(7) 0.035(6) -0.015(4) 0.012(5) -0.043(6)
O58 0.053(6) 0.058(6) 0.035(5) 0.007(4) 0.008(4) -0.023(5)
O59 0.024(4) 0.032(4) 0.033(5) 0.000(3) -0.002(3) -0.008(3)
O60 0.031(5) 0.076(7) 0.045(6) 0.024(5) 0.007(4) 0.002(5)
O61 0.040(6) 0.065(6) 0.037(6) 0.005(4) 0.006(4) -0.020(5)
O62 0.055(6) 0.042(5) 0.044(6) 0.012(4) -0.002(5) -0.005(4)
O63 0.022(4) 0.042(5) 0.029(5) 0.005(3) 0.004(3) -0.004(3)
O64 0.043(6) 0.031(5) 0.071(7) 0.016(4) 0.032(5) 0.005(4)
O65 0.057(7) 0.045(6) 0.072(8) 0.014(5) 0.025(6) 0.018(5)
O66 0.029(5) 0.063(7) 0.074(8) 0.002(5) 0.010(5) -0.013(5)
O67 0.065(8) 0.050(6) 0.105(10) 0.033(6) 0.045(7) 0.026(5)
O68 0.051(6) 0.047(6) 0.047(6) -0.001(4) 0.002(5) -0.006(4)
O69 0.041(6) 0.048(6) 0.103(10) 0.003(6) 0.035(6) -0.001(5)
O70 0.057(7) 0.053(6) 0.059(7) -0.010(5) 0.009(5) -0.034(5)
O71 0.095(9) 0.040(6) 0.075(8) -0.015(5) 0.048(7) -0.017(5)
O72 0.118(12) 0.031(6) 0.123(12) -0.020(6) -0.002(9) -0.023(6)
O73 0.085(10) 0.088(9) 0.089(10) -0.006(7) -0.033(8) 0.048(8)
O74 0.071(10) 0.044(7) 0.28(3) -0.005(10) 0.060(13) -0.019(7)
O75 0.079(9) 0.073(8) 0.075(9) 0.011(6) 0.016(7) -0.012(7)
O76 0.036(6) 0.060(6) 0.076(8) -0.001(5) 0.010(5) -0.005(5)
O77 0.085(9) 0.039(5) 0.047(6) -0.013(4) -0.005(6) -0.002(5)
O78 0.026(5) 0.111(9) 0.061(7) 0.013(6) -0.004(5) -0.002(6)
O79 0.060(7) 0.036(5) 0.042(6) 0.003(4) 0.019(5) -0.011(4)
O80 0.194(19) 0.173(16) 0.034(7) -0.031(8) 0.038(9) -0.131(15)
O81 0.081(10) 0.052(7) 0.212(19) -0.022(9) 0.098(12) -0.009(6)
N1 0.051(3) 0.040(2) 0.041(3) -0.0023(19) 0.004(2) 0.007(2)
C1 0.051(3) 0.040(3) 0.041(3) -0.002(2) 0.004(2) 0.007(2)
C2 0.053(3) 0.042(3) 0.042(3) -0.001(2) 0.005(3) 0.006(3)
C3 0.051(3) 0.040(2) 0.041(3) -0.0025(19) 0.004(2) 0.008(2)
C4 0.052(3) 0.041(3) 0.042(3) -0.003(2) 0.003(3) 0.008(3)
C5 0.052(3) 0.041(2) 0.041(3) -0.0020(19) 0.004(2) 0.007(2)
C6 0.053(3) 0.043(3) 0.043(3) -0.002(2) 0.005(3) 0.004(3)
C7 0.051(3) 0.040(3) 0.041(3) -0.0025(19) 0.004(2) 0.008(2)
C8 0.052(3) 0.041(3) 0.041(3) -0.003(2) 0.004(3) 0.008(3)
N2 0.053(3) 0.063(3) 0.045(3) 0.015(2) 0.006(2) 0.008(2)
C9 0.053(3) 0.063(3) 0.045(3) 0.016(2) 0.006(2) 0.008(2)
C10 0.054(3) 0.064(4) 0.045(3) 0.015(3) 0.006(3) 0.007(3)
C11 0.053(3) 0.063(3) 0.045(3) 0.016(2) 0.006(2) 0.008(2)
C12 0.054(4) 0.063(4) 0.045(3) 0.016(3) 0.006(3) 0.009(3)
C13 0.053(3) 0.063(3) 0.045(3) 0.015(2) 0.005(2) 0.008(2)
C14 0.054(3) 0.063(4) 0.046(3) 0.014(3) 0.005(3) 0.008(3)
C15 0.053(3) 0.063(3) 0.045(3) 0.015(2) 0.006(2) 0.008(2)
C16 0.054(4) 0.064(4) 0.046(3) 0.015(3) 0.006(3) 0.009(3)
N3 0.045(3) 0.066(3) 0.074(4) 0.005(3) 0.007(3) 0.001(3)
C17 0.045(3) 0.066(3) 0.074(4) 0.006(3) 0.007(3) 0.001(3)
C18 0.045(3) 0.067(4) 0.074(4) 0.005(3) 0.008(3) 0.001(3)
C19 0.045(3) 0.066(3) 0.074(4) 0.005(3) 0.008(3) 0.001(3)
C20 0.047(4) 0.067(4) 0.075(4) 0.004(3) 0.008(3) 0.001(3)
C21 0.045(3) 0.067(3) 0.074(4) 0.006(3) 0.007(3) 0.000(3)
C22 0.046(3) 0.068(4) 0.075(4) 0.007(3) 0.007(3) -0.001(3)
C23 0.045(3) 0.066(3) 0.074(4) 0.005(3) 0.007(3) 0.001(3)
C24 0.047(4) 0.066(3) 0.077(4) 0.004(3) 0.007(3) 0.002(3)
N4 0.118(5) 0.045(3) 0.123(6) -0.003(3) 0.062(4) -0.006(3)
C25 0.118(5) 0.045(3) 0.123(6) -0.003(3) 0.061(4) -0.006(3)
C26 0.119(6) 0.046(4) 0.123(6) -0.004(4) 0.061(4) -0.005(4)
C27 0.118(5) 0.046(3) 0.123(6) -0.004(3) 0.061(4) -0.006(3)
C28 0.118(6) 0.046(4) 0.123(6) -0.004(4) 0.061(4) -0.006(4)
C29 0.118(5) 0.046(3) 0.123(6) -0.003(3) 0.061(4) -0.006(3)
C30 0.119(6) 0.047(4) 0.124(6) -0.003(4) 0.060(4) -0.006(4)
C31 0.118(5) 0.046(3) 0.123(6) -0.003(3) 0.062(4) -0.006(3)
C32 0.119(6) 0.046(4) 0.123(6) -0.003(4) 0.062(4) -0.005(4)
N5 0.060(4) 0.064(3) 0.101(4) 0.006(3) 0.007(3) -0.010(3)
C33 0.060(4) 0.064(3) 0.101(5) 0.006(3) 0.007(3) -0.010(3)
C34 0.061(4) 0.066(4) 0.101(5) 0.006(3) 0.007(4) -0.010(3)
C35 0.060(4) 0.064(3) 0.102(5) 0.006(3) 0.007(3) -0.009(3)
C36 0.061(4) 0.065(4) 0.103(5) 0.006(4) 0.008(4) -0.009(3)
C37 0.060(4) 0.064(3) 0.101(5) 0.006(3) 0.008(3) -0.010(3)
C38 0.061(4) 0.064(4) 0.101(5) 0.006(3) 0.007(4) -0.009(3)
C39 0.060(4) 0.064(3) 0.101(5) 0.006(3) 0.007(3) -0.010(3)
C40 0.060(4) 0.064(4) 0.101(5) 0.006(4) 0.008(4) -0.009(3)
N6 0.073(4) 0.060(3) 0.048(3) -0.003(2) 0.015(3) 0.000(3)
C41 0.072(4) 0.060(3) 0.048(3) -0.004(2) 0.015(3) 0.000(3)
C42 0.073(4) 0.060(4) 0.049(4) -0.004(3) 0.015(3) 0.000(3)
C43 0.073(4) 0.060(3) 0.049(3) -0.003(2) 0.015(3) 0.001(3)
C44 0.075(4) 0.062(4) 0.050(4) -0.002(3) 0.015(3) 0.002(3)
C45 0.073(4) 0.060(3) 0.048(3) -0.003(2) 0.014(3) 0.000(3)
C46 0.074(4) 0.061(4) 0.049(4) -0.003(3) 0.013(3) 0.000(3)
C47 0.073(4) 0.060(3) 0.048(3) -0.004(2) 0.015(3) 0.000(3)
C48 0.073(4) 0.061(4) 0.049(4) -0.004(3) 0.014(3) 0.001(3)
N7 0.063(4) 0.094(4) 0.064(4) -0.015(3) 0.007(3) -0.012(3)
C49 0.063(4) 0.094(4) 0.064(4) -0.015(3) 0.007(3) -0.012(3)
C50 0.062(4) 0.094(5) 0.064(4) -0.016(4) 0.007(3) -0.012(3)
C51 0.063(4) 0.094(4) 0.065(4) -0.015(3) 0.007(3) -0.012(3)
C52 0.064(4) 0.095(5) 0.065(4) -0.015(4) 0.006(3) -0.011(3)
C53 0.063(4) 0.095(4) 0.064(4) -0.015(3) 0.007(3) -0.012(3)
C54 0.064(4) 0.095(5) 0.065(4) -0.015(4) 0.007(3) -0.013(3)
C55 0.063(4) 0.095(4) 0.064(4) -0.015(3) 0.007(3) -0.012(3)
C56 0.063(4) 0.095(5) 0.065(4) -0.015(4) 0.007(3) -0.012(3)
N8 0.081(4) 0.066(4) 0.094(5) 0.003(3) 0.015(3) -0.006(3)
C57 0.081(4) 0.066(4) 0.094(5) 0.004(3) 0.015(3) -0.006(3)
C58 0.081(5) 0.066(4) 0.094(5) 0.004(3) 0.016(4) -0.006(4)
C59 0.081(5) 0.067(4) 0.095(5) 0.003(3) 0.015(4) -0.007(3)
C60 0.082(5) 0.069(4) 0.095(5) 0.003(3) 0.014(4) -0.007(4)
C61 0.080(5) 0.066(4) 0.094(5) 0.003(3) 0.015(4) -0.006(3)
C62 0.081(5) 0.066(4) 0.095(5) 0.003(4) 0.016(4) -0.006(3)
C63 0.081(4) 0.067(4) 0.095(5) 0.004(3) 0.015(4) -0.006(3)
C64 0.082(5) 0.068(4) 0.096(5) 0.003(3) 0.014(4) -0.006(4)
N9 0.074(4) 0.079(4) 0.064(4) -0.007(3) 0.006(3) -0.010(3)
C65 0.074(4) 0.080(4) 0.064(4) -0.007(3) 0.006(3) -0.010(3)
C66 0.076(4) 0.080(4) 0.065(4) -0.007(3) 0.006(3) -0.010(3)
C67 0.074(4) 0.080(4) 0.064(4) -0.007(3) 0.006(3) -0.010(3)
C68 0.073(4) 0.080(4) 0.064(4) -0.008(3) 0.006(3) -0.010(3)
C69 0.074(4) 0.080(4) 0.064(4) -0.007(3) 0.006(3) -0.010(3)
C70 0.075(4) 0.081(4) 0.065(4) -0.008(3) 0.005(4) -0.008(3)
C71 0.074(4) 0.080(4) 0.065(4) -0.007(3) 0.006(3) -0.010(3)
C72 0.075(4) 0.081(4) 0.066(4) -0.007(3) 0.006(3) -0.011(3)
N10 0.081(5) 0.099(5) 0.077(4) 0.024(4) -0.007(4) 0.010(4)
C73 0.081(5) 0.099(5) 0.077(4) 0.024(4) -0.006(4) 0.010(4)
C74 0.081(5) 0.098(5) 0.078(5) 0.024(4) -0.006(4) 0.010(4)
C75 0.081(5) 0.099(5) 0.077(4) 0.024(4) -0.007(4) 0.011(4)
C76 0.15(2) 0.089(6) 0.073(15) -0.018(10) -0.006(14) 0.024(10)
C77 0.081(5) 0.100(5) 0.077(4) 0.024(4) -0.006(4) 0.010(4)
C78 0.081(5) 0.101(5) 0.078(5) 0.023(4) -0.006(4) 0.011(4)
C79 0.081(5) 0.099(5) 0.078(4) 0.024(4) -0.007(4) 0.010(4)
C80 0.081(5) 0.100(5) 0.079(5) 0.024(4) -0.007(4) 0.009(4)
N11 0.122(6) 0.057(4) 0.095(5) -0.005(3) 0.043(4) 0.018(3)
C81 0.122(6) 0.057(4) 0.095(5) -0.005(3) 0.043(4) 0.018(4)
C82 0.122(6) 0.057(4) 0.095(5) -0.005(4) 0.043(4) 0.018(4)
C83 0.123(6) 0.058(4) 0.096(5) -0.006(3) 0.043(4) 0.017(4)
C84 0.124(6) 0.060(4) 0.097(5) -0.005(3) 0.041(4) 0.017(4)
C85 0.122(6) 0.057(4) 0.095(5) -0.005(3) 0.043(4) 0.018(4)
C86 0.122(6) 0.057(4) 0.095(5) -0.005(3) 0.043(4) 0.018(4)
C87 0.122(6) 0.057(4) 0.096(5) -0.005(3) 0.043(4) 0.018(4)
C88 0.123(6) 0.059(4) 0.096(5) -0.004(3) 0.043(4) 0.019(4)
N12 0.059(4) 0.088(4) 0.114(5) 0.010(4) -0.002(4) 0.001(3)
C89 0.059(4) 0.088(4) 0.114(5) 0.010(4) -0.002(4) 0.001(3)
C90 0.059(4) 0.088(4) 0.114(5) 0.010(4) -0.002(4) 0.001(4)
C91 0.059(4) 0.088(4) 0.114(5) 0.010(4) -0.002(4) 0.002(3)
C92 0.061(4) 0.090(5) 0.114(5) 0.010(4) -0.003(4) 0.002(4)
C93 0.059(4) 0.088(4) 0.114(5) 0.010(4) -0.002(4) 0.001(3)
C94 0.059(4) 0.088(4) 0.115(5) 0.010(4) -0.003(4) 0.001(4)
C95 0.059(4) 0.088(4) 0.114(5) 0.010(4) -0.002(4) 0.001(3)
C96 0.061(4) 0.089(5) 0.114(5) 0.010(4) -0.002(4) 0.001(4)
N13 0.123(6) 0.111(6) 0.106(6) 0.011(4) 0.016(5) 0.020(5)
C97 0.123(6) 0.111(6) 0.106(6) 0.011(4) 0.016(5) 0.020(5)
C98 0.123(6) 0.111(6) 0.106(6) 0.013(5) 0.016(5) 0.020(5)
C99 0.123(6) 0.111(6) 0.106(6) 0.011(4) 0.016(5) 0.020(5)
C100 0.123(7) 0.111(6) 0.107(6) 0.012(5) 0.016(5) 0.019(5)
C101 0.123(6) 0.111(6) 0.106(6) 0.011(4) 0.016(5) 0.020(5)
C102 0.123(6) 0.112(6) 0.106(6) 0.012(5) 0.016(5) 0.020(5)
C103 0.123(6) 0.111(6) 0.106(6) 0.011(4) 0.016(5) 0.020(5)
C104 0.122(7) 0.111(6) 0.106(6) 0.011(5) 0.016(5) 0.019(5)
N14 0.093(5) 0.129(6) 0.114(6) -0.013(5) 0.021(4) -0.039(5)
C105 0.093(5) 0.130(6) 0.114(6) -0.012(5) 0.021(4) -0.039(5)
C106 0.093(5) 0.130(6) 0.114(6) -0.012(5) 0.021(5) -0.039(5)
C107 0.093(5) 0.129(6) 0.114(6) -0.013(5) 0.022(4) -0.039(5)
C108 0.094(5) 0.130(6) 0.115(6) -0.013(5) 0.022(5) -0.038(5)
C109 0.093(5) 0.129(6) 0.114(6) -0.013(5) 0.021(4) -0.039(5)
C110 0.094(5) 0.130(6) 0.114(6) -0.013(5) 0.021(5) -0.038(5)
C111 0.094(5) 0.129(6) 0.114(6) -0.013(5) 0.021(4) -0.039(5)
C112 0.094(5) 0.129(6) 0.114(6) -0.013(5) 0.022(5) -0.039(5)
N15 0.099(2) 0.099(2) 0.099(2) -0.0004(5) 0.0093(6) 0.0001(5)
C113 0.099(2) 0.099(2) 0.099(2) -0.0002(7) 0.0093(7) 0.0002(7)
C114 0.100(3) 0.100(2) 0.100(3) 0.0002(9) 0.0096(10) -0.0001(9)
C115 0.099(2) 0.099(2) 0.099(2) -0.0003(6) 0.0093(7) 0.0001(7)
C116 0.099(2) 0.099(2) 0.099(2) -0.0001(9) 0.0092(9) 0.0000(9)
C117 0.099(2) 0.099(2) 0.099(2) -0.0003(6) 0.0092(7) 0.0000(7)
C118 0.099(2) 0.099(2) 0.099(2) 0.0000(8) 0.0092(9) 0.0000(9)
C119 0.099(2) 0.099(2) 0.099(2) -0.0004(7) 0.0093(7) 0.0001(6)
C120 0.099(2) 0.099(2) 0.099(2) -0.0004(8) 0.0095(9) 0.0001(9)
N16 0.148(3) 0.148(3) 0.148(3) -0.0001(5) 0.0137(6) 0.0000(5)
C121 0.148(3) 0.148(3) 0.148(3) -0.0001(6) 0.0138(8) 0.0000(6)
C122 0.148(3) 0.148(3) 0.148(3) -0.0001(9) 0.0138(10) 0.0000(8)
C123 0.148(3) 0.148(3) 0.148(3) -0.0001(7) 0.0137(7) 0.0001(7)
C124 0.148(3) 0.148(3) 0.148(3) -0.0001(9) 0.0138(10) 0.0000(8)
C125 0.148(3) 0.148(3) 0.148(3) 0.0000(7) 0.0137(7) 0.0000(7)
C126 0.148(3) 0.148(3) 0.148(3) 0.0000(9) 0.0137(9) 0.0000(9)
C127 0.148(3) 0.148(3) 0.148(3) 0.0000(6) 0.0137(7) 0.0000(7)
C128 0.148(3) 0.148(3) 0.148(3) 0.0001(9) 0.0138(9) -0.0001(9)
N17 0.153(3) 0.153(3) 0.153(3) 0.0000(5) 0.0143(6) 0.0000(5)
C129 0.153(3) 0.153(3) 0.153(3) 0.0000(6) 0.0143(7) 0.0000(7)
C130 0.153(3) 0.153(3) 0.153(3) 0.0000(8) 0.0143(10) -0.0001(9)
C131 0.153(3) 0.153(3) 0.153(3) 0.0000(7) 0.0144(8) 0.0000(6)
C132 0.153(3) 0.153(3) 0.153(3) 0.0000(9) 0.0142(10) 0.0000(8)
C133 0.153(3) 0.153(3) 0.153(3) 0.0000(7) 0.0142(7) -0.0001(6)
C134 0.154(3) 0.154(3) 0.153(3) -0.0001(9) 0.0142(9) -0.0002(9)
C135 0.153(3) 0.153(3) 0.153(3) 0.0000(6) 0.0143(8) 0.0000(6)
C136 0.153(3) 0.153(3) 0.153(3) 0.0001(9) 0.0144(9) 0.0000(9)
N18 0.284 0.291 0.277 0.003 0.024 0.001
C137 0.284 0.290 0.277 0.003 0.025 0.001
C138 0.282 0.288 0.275 0.004 0.023 0.000
C139 0.285 0.291 0.278 0.003 0.025 0.001
C140 0.286 0.292 0.279 0.002 0.026 0.001
C141 0.284 0.291 0.278 0.003 0.024 0.001
C142 0.284 0.291 0.279 0.003 0.024 0.001
C143 0.285 0.291 0.278 0.003 0.025 0.001
C144 0.287 0.291 0.278 0.003 0.025 0.001
N50 0.070(3) 0.071(3) 0.070(3) 0.0003(8) 0.0062(8) 0.0006(8)
C501 0.069(3) 0.069(3) 0.069(3) 0.0000(8) 0.0067(8) -0.0003(8)
C500 0.069(3) 0.069(3) 0.069(3) 0.0000(8) 0.0066(8) 0.0002(7)
N51 0.069(3) 0.068(3) 0.068(3) 0.0000(8) 0.0061(8) 0.0001(8)
C502 0.069(3) 0.068(3) 0.068(3) 0.0001(8) 0.0062(8) 0.0001(8)
C503 0.069(3) 0.068(3) 0.069(3) 0.0001(8) 0.0065(9) 0.0002(8)
N52 0.107(4) 0.108(4) 0.108(4) -0.0001(8) 0.0097(8) 0.0000(8)
C504 0.107(4) 0.107(4) 0.107(4) 0.0000(8) 0.0099(8) 0.0000(8)
C505 0.107(4) 0.107(4) 0.107(4) 0.0000(8) 0.0100(8) 0.0000(8)
N53 0.087(3) 0.087(3) 0.087(3) 0.0001(8) 0.0077(8) 0.0002(8)
C506 0.086(3) 0.086(3) 0.086(3) 0.0001(8) 0.0080(8) 0.0001(8)
C507 0.086(3) 0.086(3) 0.086(3) 0.0001(8) 0.0083(8) 0.0000(8)
N54 0.088(3) 0.089(3) 0.089(3) 0.0000(8) 0.0079(8) 0.0001(8)
C508 0.088(3) 0.088(3) 0.088(3) 0.0001(8) 0.0083(8) -0.0001(8)
C509 0.088(3) 0.088(3) 0.088(3) 0.0000(8) 0.0082(8) 0.0001(8)
N55 0.115(5) 0.115(4) 0.115(5) 0.0000(8) 0.0106(9) 0.0000(8)
C510 0.115(5) 0.115(4) 0.115(5) 0.0001(8) 0.0107(9) 0.0001(8)
C511 0.115(5) 0.115(5) 0.115(5) 0.0000(8) 0.0108(9) 0.0000(8)
N56 0.100(4) 0.100(4) 0.100(4) -0.0004(8) 0.0091(9) -0.0001(8)
C512 0.099(4) 0.099(4) 0.099(4) -0.0001(8) 0.0092(8) 0.0001(7)
C513 0.099(4) 0.099(4) 0.099(4) 0.0001(8) 0.0093(9) 0.0001(8)
N57 0.157(6) 0.157(6) 0.157(6) 0.0001(8) 0.0145(10) -0.0001(8)
C514 0.156(6) 0.156(6) 0.156(6) 0.0000(8) 0.0147(10) -0.0001(8)
C515 0.156(6) 0.157(6) 0.157(6) 0.0001(8) 0.0146(9) -0.0001(8)
N58 0.164(6) 0.164(6) 0.164(6) 0.0000(8) 0.0153(10) 0.0000(8)
C516 0.164(6) 0.164(6) 0.164(6) 0.0000(8) 0.0153(10) -0.0001(8)
C517 0.164(6) 0.164(6) 0.164(6) 0.0000(8) 0.0153(10) 0.0000(8)
N59 0.163(7) 0.163(6) 0.163(7) 0.0000(8) 0.0152(10) 0.0000(8)
C518 0.162(6) 0.163(6) 0.162(6) 0.0000(8) 0.0152(10) -0.0001(7)
C519 0.163(7) 0.162(6) 0.162(7) 0.0000(8) 0.0152(10) -0.0001(8)
N60 0.107(4) 0.107(4) 0.107(4) 0.0003(8) 0.0099(9) 0.0000(8)
C520 0.107(4) 0.107(4) 0.107(4) 0.0000(7) 0.0099(9) -0.0001(8)
C521 0.107(4) 0.107(4) 0.107(4) -0.0001(8) 0.0101(9) -0.0001(8)
N61 0.141(5) 0.141(6) 0.141(6) 0.0000(8) 0.0132(10) 0.0001(8)
C158 0.141(5) 0.141(6) 0.141(6) 0.0000(8) 0.0132(9) 0.0000(7)
C159 0.141(6) 0.141(6) 0.141(6) -0.0001(8) 0.0132(10) 0.0001(8)
O100 0.169 0.169 0.169 0.000 0.016 0.000

loop_
_atom_type_symbol
_atom_type_description
_atom_type_scat_dispersion_real
_atom_type_scat_dispersion_imag
_atom_type_scat_source
C C 0.0033 0.0000 'International Tables Vol C Tables 4.2.6.8 and 6.1.1.4'
H H 0.0000 0.0000 'International Tables Vol C Tables 4.2.6.8 and 6.1.1.4'
Dy Dy -0.1892 0.0000 'International Tables Vol C Tables 4.2.6.8 and 6.1.1.4'
N N 0.0061 0.0000 'International Tables Vol C Tables 4.2.6.8 and 6.1.1.4'
O O 0.0106 0.0000 'International Tables Vol C Tables 4.2.6.8 and 6.1.1.4'
V V 0.3005 0.0000 'International Tables Vol C Tables 4.2.6.8 and 6.1.1.4'

loop_
_geom_angle_atom_site_label_1
_geom_angle_atom_site_label_2
_geom_angle_atom_site_label_3
_geom_angle
O12 Dy1 O1 141.7(3)
O12 Dy1 O9 81.9(4)
O1 Dy1 O9 112.4(3)
O12 Dy1 O16 71.8(4)
O1 Dy1 O16 78.4(3)
O9 Dy1 O16 145.3(3)
O12 Dy1 O14 80.2(3)
O1 Dy1 O14 70.6(3)
O9 Dy1 O14 74.6(3)
O16 Dy1 O14 78.8(3)
O12 Dy1 O5 147.2(3)
O1 Dy1 O5 69.2(3)
O9 Dy1 O5 72.4(3)
O16 Dy1 O5 139.3(3)
O14 Dy1 O5 111.2(3)
O12 Dy1 O3 110.9(3)
O1 Dy1 O3 79.8(3)
O9 Dy1 O3 142.8(3)
O16 Dy1 O3 69.9(3)
O14 Dy1 O3 140.5(3)
O5 Dy1 O3 80.4(3)
O12 Dy1 O7 76.4(3)
O1 Dy1 O7 139.8(3)
O9 Dy1 O7 78.6(3)
O16 Dy1 O7 115.3(3)
O14 Dy1 O7 146.5(3)
O5 Dy1 O7 78.8(3)
O3 Dy1 O7 71.4(3)
O27 V1 O1 110.4(5)
O27 V1 O17 106.8(5)
O1 V1 O17 109.7(4)
O27 V1 O2 109.5(5)
O1 V1 O2 109.7(4)
O17 V1 O2 110.8(4)
O27 V1 V9 128.5(4)
O1 V1 V9 81.4(3)
O17 V1 V9 30.1(3)
O2 V1 V9 112.8(3)
O26 V2 O3 109.0(5)
O26 V2 O4 109.1(4)
O3 V2 O4 107.8(4)
O26 V2 O2 109.9(5)
O3 V2 O2 110.2(4)
O4 V2 O2 110.9(4)
O25 V3 O5 108.9(4)
O25 V3 O4 107.8(5)
O5 V3 O4 111.2(4)
O25 V3 O6 111.5(5)
O5 V3 O6 107.6(4)
O4 V3 O6 109.8(4)
O25 V3 V4 130.0(4)
O5 V3 V4 78.3(3)
O4 V3 V4 115.2(3)
O6 V3 V4 30.2(3)
O24 V4 O7 108.5(6)
O24 V4 O6 108.4(5)
O7 V4 O6 112.7(4)
O24 V4 O8 108.8(6)
O7 V4 O8 108.5(5)
O6 V4 O8 110.0(5)
O24 V4 V3 135.8(5)
O7 V4 V3 87.6(3)
O6 V4 V3 30.6(3)
O8 V4 V3 104.0(4)
O23 V5 O9 108.9(5)
O23 V5 O10 109.5(7)
O9 V5 O10 110.4(5)
O23 V5 O8 106.3(5)
O9 V5 O8 111.1(4)
O10 V5 O8 110.6(7)
O22 V6 O21 108.0(8)
O22 V6 O10 110.2(9)
O21 V6 O10 108.5(7)
O22 V6 O11 108.5(8)
O21 V6 O11 110.5(7)
O10 V6 O11 111.1(5)
O20 V7 O12 108.6(6)
O20 V7 O11 110.0(7)
O12 V7 O11 110.1(5)
O20 V7 O13 107.6(6)
O12 V7 O13 110.3(4)
O11 V7 O13 110.2(5)
O19 V8 O14 108.9(5)
O19 V8 O13 108.2(5)
O14 V8 O13 108.2(4)
O19 V8 O15 107.9(4)
O14 V8 O15 112.0(4)
O13 V8 O15 111.4(5)
O19 V8 V9 135.2(4)
O14 V8 V9 87.8(3)
O13 V8 V9 105.0(4)
O15 V8 V9 30.0(3)
O18 V9 O16 108.0(5)
O18 V9 O15 110.1(5)
O16 V9 O15 107.6(4)
O18 V9 O17 110.3(5)
O16 V9 O17 110.3(4)
O15 V9 O17 110.5(4)
O18 V9 V8 126.8(4)
O16 V9 V8 78.0(3)
O15 V9 V8 30.2(3)
O17 V9 V8 116.7(3)
O18 V9 V1 133.4(4)
O16 V9 V1 83.7(3)
O15 V9 V1 108.5(3)
O17 V9 V1 29.6(3)
V8 V9 V1 99.55(8)
V1 O1 Dy1 132.0(4)
V2 O2 V1 121.0(5)
V2 O3 Dy1 131.4(4)
V3 O4 V2 123.6(4)
V3 O5 Dy1 130.9(4)
V4 O6 V3 119.2(5)
V4 O7 Dy1 129.1(5)
V4 O8 V5 122.1(5)
V5 O9 Dy1 135.5(5)
V5 O10 V6 149.6(9)
V7 O11 V6 141.5(7)
V7 O12 Dy1 139.2(5)
V8 O13 V7 126.6(5)
V8 O14 Dy1 129.0(5)
V9 O15 V8 119.8(4)
V9 O16 Dy1 133.2(4)
V1 O17 V9 120.3(5)
O34 Dy2 O36 80.2(3)
O34 Dy2 O43 108.2(3)
O36 Dy2 O43 146.6(3)
O34 Dy2 O32 81.2(3)
O36 Dy2 O32 71.2(3)
O43 Dy2 O32 141.2(3)
O34 Dy2 O39 74.0(3)
O36 Dy2 O39 78.3(3)
O43 Dy2 O39 73.5(3)
O32 Dy2 O39 143.4(3)
O34 Dy2 O41 147.4(3)
O36 Dy2 O41 77.1(3)
O43 Dy2 O41 80.2(3)
O32 Dy2 O41 112.5(3)
O39 Dy2 O41 78.7(3)
O34 Dy2 O28 141.6(3)
O36 Dy2 O28 113.9(3)
O43 Dy2 O28 80.2(3)
O32 Dy2 O28 71.3(3)
O39 Dy2 O28 142.0(3)
O41 Dy2 O28 70.1(3)
O34 Dy2 O30 71.1(3)
O36 Dy2 O30 140.9(3)
O43 Dy2 O30 69.9(2)
O32 Dy2 O30 78.6(3)
O39 Dy2 O30 116.8(3)
O41 Dy2 O30 138.9(3)
O28 Dy2 O30 77.5(3)
O54 V10 O28 109.6(5)
O54 V10 O29 109.9(5)
O28 V10 O29 108.6(4)
O54 V10 O44 109.0(5)
O28 V10 O44 108.5(4)
O29 V10 O44 111.4(4)
O54 V10 V11 131.4(4)
O28 V10 V11 81.6(3)
O29 V10 V11 29.1(3)
O44 V10 V11 111.7(3)
O53 V11 O30 109.6(4)
O53 V11 O29 108.9(4)
O30 V11 O29 108.6(4)
O53 V11 O31 109.0(4)
O30 V11 O31 109.0(4)
O29 V11 O31 111.7(4)
O53 V11 V12 126.7(3)
O30 V11 V12 79.5(3)
O29 V11 V12 117.5(3)
O31 V11 V12 30.1(3)
O53 V11 V10 131.8(3)
O30 V11 V10 82.6(3)
O29 V11 V10 29.0(3)
O31 V11 V10 110.3(3)
V12 V11 V10 101.04(8)
O52 V12 O32 108.8(5)
O52 V12 O33 108.9(5)
O32 V12 O33 108.1(4)
O52 V12 O31 109.5(5)
O32 V12 O31 110.2(4)
O33 V12 O31 111.3(4)
O52 V12 V11 136.7(4)
O32 V12 V11 86.1(3)
O33 V12 V11 104.1(3)
O31 V12 V11 30.1(2)
O52 V12 V13 123.1(4)
O32 V12 V13 78.7(3)
O33 V12 V13 29.6(3)
O31 V12 V13 120.5(3)
V11 V12 V13 99.31(7)
O51 V13 O34 109.6(4)
O51 V13 O35 108.5(5)
O34 V13 O35 107.8(4)
O51 V13 O33 109.9(4)
O34 V13 O33 110.7(4)
O35 V13 O33 110.3(4)
O51 V13 V12 138.0(4)
O34 V13 V12 88.6(3)
O35 V13 V12 100.8(3)
O33 V13 V12 29.5(3)
O50 V14 O36 109.0(5)
O50 V14 O37 109.9(5)
O36 V14 O37 109.8(4)
O50 V14 O35 108.1(5)
O36 V14 O35 110.6(4)
O37 V14 O35 109.5(5)
O49 V15 O48 109.0(5)
O49 V15 O38 110.1(5)
O48 V15 O38 107.4(5)
O49 V15 O37 108.7(5)
O48 V15 O37 110.6(5)
O38 V15 O37 111.0(4)
O47 V16 O39 109.0(4)
O47 V16 O38 109.2(5)
O39 V16 O38 110.9(4)
O47 V16 O40 108.0(4)
O39 V16 O40 110.5(4)
O38 V16 O40 109.2(4)
O46 V17 O41 109.6(5)
O46 V17 O40 108.5(5)
O41 V17 O40 108.2(4)
O46 V17 O42 109.4(4)
O41 V17 O42 111.0(4)
O40 V17 O42 110.2(5)
O45 V18 O43 108.8(4)
O45 V18 O44 107.3(4)
O43 V18 O44 110.8(4)
O45 V18 O42 111.5(5)
O43 V18 O42 108.0(4)
O44 V18 O42 110.5(5)
V10 O28 Dy2 132.1(4)
V10 O29 V11 121.9(4)
V11 O30 Dy2 132.0(5)
V11 O31 V12 119.8(4)
V12 O32 Dy2 130.6(4)
V12 O33 V13 120.9(4)
V13 O34 Dy2 129.0(4)
V13 O35 V14 127.6(4)
V14 O36 Dy2 139.5(5)
V14 O37 V15 137.8(6)
V16 O38 V15 150.3(6)
V16 O39 Dy2 136.5(5)
V17 O40 V16 123.7(5)
V17 O41 Dy2 129.8(5)
V18 O42 V17 121.0(4)
V18 O43 Dy2 131.8(4)
V10 O44 V18 122.4(5)
O66 Dy3 O68 78.1(4)
O66 Dy3 O63 81.2(3)
O68 Dy3 O63 75.0(3)
O66 Dy3 O61 77.6(3)
O68 Dy3 O61 145.9(3)
O63 Dy3 O61 77.8(3)
O66 Dy3 O57 113.9(4)
O68 Dy3 O57 141.0(4)
O63 Dy3 O57 141.4(3)
O61 Dy3 O57 71.8(4)
O66 Dy3 O59 148.2(3)
O68 Dy3 O59 111.2(3)
O63 Dy3 O59 72.6(3)
O61 Dy3 O59 79.4(3)
O57 Dy3 O59 78.9(3)
O66 Dy3 O55 138.9(4)
O68 Dy3 O55 70.9(4)
O63 Dy3 O55 114.6(3)
O61 Dy3 O55 140.8(3)
O57 Dy3 O55 78.1(4)
O59 Dy3 O55 70.5(3)
O66 Dy3 O70 70.9(4)
O68 Dy3 O70 81.1(4)
O63 Dy3 O70 146.4(3)
O61 Dy3 O70 112.7(4)
O57 Dy3 O70 69.6(4)
O59 Dy3 O70 139.3(3)
O55 Dy3 O70 78.2(3)
O81 V19 O55 109.8(7)
O81 V19 O71 106.8(6)
O55 V19 O71 109.2(5)
O81 V19 O56 110.2(8)
O55 V19 O56 109.1(6)
O71 V19 O56 111.6(6)
O81 V19 V27 127.6(6)
O55 V19 V27 81.4(3)
O71 V19 V27 29.6(4)
O56 V19 V27 113.6(5)
O80 V20 O57 109.4(6)
O80 V20 O58 109.7(8)
O57 V20 O58 108.2(5)
O80 V20 O56 108.7(10)
O57 V20 O56 109.3(6)
O58 V20 O56 111.5(5)
O80 V20 V21 130.2(9)
O57 V20 V21 79.7(4)
O58 V20 V21 30.0(3)
O56 V20 V21 113.9(5)
O79 V21 O59 108.3(4)
O79 V21 O60 110.4(5)
O59 V21 O60 107.9(4)
O79 V21 O58 107.4(4)
O59 V21 O58 112.0(4)
O60 V21 O58 110.8(5)
O79 V21 V22 127.4(4)
O59 V21 V22 78.3(3)
O60 V21 V22 30.3(3)
O58 V21 V22 118.2(3)
O79 V21 V20 131.6(4)
O59 V21 V20 86.1(3)
O60 V21 V20 108.1(4)
O58 V21 V20 29.5(3)
V22 V21 V20 100.41(10)
O78 V22 O61 109.7(6)
O78 V22 O62 108.4(6)
O61 V22 O62 108.4(5)
O78 V22 O60 108.3(5)
O61 V22 O60 111.3(5)
O62 V22 O60 110.8(5)
O78 V22 V21 135.8(4)
O61 V22 V21 87.6(3)
O62 V22 V21 103.4(3)
O60 V22 V21 29.8(3)
O78 V22 V23 123.0(4)
O61 V22 V23 79.7(3)
O62 V22 V23 28.9(3)
O60 V22 V23 120.3(3)
V21 V22 V23 99.43(9)
O77 V23 O63 107.3(5)
O77 V23 O64 111.0(6)
O63 V23 O64 110.9(4)
O77 V23 O62 107.5(5)
O63 V23 O62 110.0(5)
O64 V23 O62 110.0(5)
O77 V23 V22 132.2(4)
O63 V23 V22 86.4(3)
O64 V23 V22 105.7(4)
O62 V23 V22 28.7(3)
O76 V24 O75 108.8(6)
O76 V24 O64 107.6(5)
O75 V24 O64 111.1(6)
O76 V24 O65 108.8(6)
O75 V24 O65 108.6(6)
O64 V24 O65 111.8(4)
O74 V25 O66 109.8(9)
O74 V25 O65 106.2(8)
O66 V25 O65 109.4(5)
O74 V25 O67 111.5(7)
O66 V25 O67 111.4(5)
O65 V25 O67 108.4(6)
O73 V26 O68 110.5(7)
O73 V26 O67 108.3(8)
O68 V26 O67 108.0(5)
O73 V26 O69 109.6(6)
O68 V26 O69 111.2(5)
O67 V26 O69 109.2(6)
O72 V27 O70 109.1(7)
O72 V27 O69 109.6(7)
O70 V27 O69 107.9(5)
O72 V27 O71 108.9(7)
O70 V27 O71 109.8(5)
O69 V27 O71 111.4(6)
O72 V27 V19 132.8(6)
O70 V27 V19 84.0(3)
O69 V27 V19 108.5(4)
O71 V27 V19 29.2(3)
V19 O55 Dy3 132.5(6)
V19 O56 V20 121.9(6)
V20 O57 Dy3 133.3(6)
V20 O58 V21 120.5(5)
V21 O59 Dy3 130.1(4)
V21 O60 V22 119.9(5)
V22 O61 Dy3 129.4(5)
V22 O62 V23 122.4(5)
V23 O63 Dy3 136.4(5)
V23 O64 V24 148.3(6)
V25 O65 V24 141.1(7)
V25 O66 Dy3 141.0(6)
V26 O67 V25 124.4(6)
V26 O68 Dy3 130.8(5)
V27 O69 V26 123.6(6)
V27 O70 Dy3 131.1(5)
V19 O71 V27 121.2(6)
C1 N1 C7 111.9(9)
C1 N1 C5 106.1(8)
C7 N1 C5 112.0(9)
C1 N1 C3 109.9(9)
C7 N1 C3 106.4(8)
C5 N1 C3 110.6(9)
N1 C1 C2 114.7(10)
C4 C3 N1 113.9(9)
C6 C5 N1 114.7(10)
N1 C7 C8 113.4(9)
C9 N2 C11 112.5(12)
C9 N2 C15 111.4(12)
C11 N2 C15 105.6(11)
C9 N2 C13 105.2(11)
C11 N2 C13 110.7(12)
C15 N2 C13 111.5(12)
N2 C9 C10 113.5(12)
N2 C11 C12 114.1(12)
C14 C13 N2 114.2(12)
C16 C15 N2 114.9(12)
C19 N3 C21 112.0(13)
C19 N3 C17 111.5(13)
C21 N3 C17 104.4(13)
C19 N3 C23 105.4(13)
C21 N3 C23 111.4(13)
C17 N3 C23 112.2(13)
N3 C17 C18 111.8(14)
N3 C19 C20 117.3(14)
N3 C21 C22 111.2(14)
C24 C23 N3 113.6(15)
C31 N4 C27 102.7(14)
C31 N4 C29 114.8(19)
C27 N4 C29 110.6(18)
C31 N4 C25 111.4(18)
C27 N4 C25 110.8(17)
C29 N4 C25 106.7(15)
C26 C25 N4 116.0(16)
N4 C27 C28 113.2(15)
N4 C29 C30 116.8(15)
N4 C31 C32 113.7(14)
C33 N5 C39 112.3(16)
C33 N5 C35 118.3(16)
C39 N5 C35 102.9(13)
C33 N5 C37 104.8(14)
C39 N5 C37 109.8(15)
C35 N5 C37 108.7(15)
N5 C33 C34 111.4(15)
C36 C35 N5 113.7(15)
C38 C37 N5 115.0(15)
N5 C39 C40 110.8(14)
C45 N6 C43 113.7(14)
C45 N6 C47 112.1(13)
C43 N6 C47 106.3(13)
C45 N6 C41 103.6(12)
C43 N6 C41 111.4(12)
C47 N6 C41 109.9(13)
C42 C41 N6 114.9(13)
N6 C43 C44 114.2(14)
N6 C45 C46 115.0(13)
N6 C47 C48 114.6(13)
C53 N7 C49 107.5(14)
C53 N7 C51 115.4(16)
C49 N7 C51 109.3(15)
C53 N7 C55 110.9(15)
C49 N7 C55 112.4(15)
C51 N7 C55 101.4(14)
C50 C49 N7 117.3(16)
N7 C51 C52 112.0(15)
N7 C53 C54 113.0(15)
C56 C55 N7 110.8(15)
C59 N8 C57 107.9(16)
C59 N8 C61 113.5(17)
C57 N8 C61 106.7(15)
C59 N8 C63 104.6(15)
C57 N8 C63 110.7(17)
C61 N8 C63 113.4(16)
C58 C57 N8 115.7(17)
N8 C59 C60 116.1(17)
C62 C61 N8 113.1(16)
N8 C63 C64 111.6(16)
C67 N9 C71 109.2(15)
C67 N9 C65 118.1(15)
C71 N9 C65 108.8(15)
C67 N9 C69 106.8(15)
C71 N9 C69 108.7(14)
C65 N9 C69 104.9(14)
C66 C65 N9 111.7(16)
N9 C67 C68 110.7(16)
C70 C69 N9 116.2(16)
C72 C71 N9 117.4(16)
C75 N10 C77 119.5(19)
C75 N10 C73 114.2(17)
C77 N10 C73 103.3(15)
C75 N10 C79 106.0(16)
C77 N10 C79 107.8(16)
C73 N10 C79 105.1(17)
C74 C73 N10 116.0(17)
N10 C75 C76 108.2(17)
N10 C77 C78 107.9(16)
C80 C79 N10 114.7(17)
C81 N11 C85 107.6(15)
C81 N11 C83 111.4(19)
C85 N11 C83 108.7(17)
C81 N11 C87 110.6(17)
C85 N11 C87 109.5(18)
C83 N11 C87 108.9(15)
N11 C81 C82 113.6(17)
N11 C83 C84 111.0(16)
C86 C85 N11 114.3(16)
C88 C87 N11 112.7(17)
C93 N12 C89 108.9(17)
C93 N12 C91 112.6(18)
C89 N12 C91 114.5(17)
C93 N12 C95 111.5(18)
C89 N12 C95 105.0(17)
C91 N12 C95 104.0(17)
C90 C89 N12 120.6(19)
N12 C91 C92 115.3(19)
N12 C93 C94 110.7(18)
C96 C95 N12 114.9(18)
C103 N13 C97 114.7(15)
C103 N13 C99 109.0(14)
C97 N13 C99 109.6(14)
C103 N13 C101 113.6(14)
C97 N13 C101 105.5(14)
C99 N13 C101 103.8(13)
C98 C97 N13 121.5(17)
C100 C99 N13 116.2(15)
C102 C101 N13 114.1(15)
N13 C103 C104 114.6(16)
C111 N14 C109 120(3)
C111 N14 C105 123(2)
C109 N14 C105 99(2)
C111 N14 C107 108(2)
C109 N14 C107 104(2)
C105 N14 C107 101(2)
N14 C105 C106 106.2(19)
C108 C107 N14 114(2)
N14 C109 C110 111(2)
N14 C111 C112 108(2)
C113 N15 C119 112(2)
C113 N15 C117 105.8(19)
C119 N15 C117 115.5(19)
C113 N15 C115 109.1(19)
C119 N15 C115 106.9(19)
C117 N15 C115 107.1(19)
N15 C113 C114 100.7(19)
C116 C115 N15 111(2)
N15 C117 C118 109(2)
N15 C119 C120 111(2)
C127 N16 C121 116.2(16)
C127 N16 C125 109.2(16)
C121 N16 C125 106.6(15)
C127 N16 C123 107.0(16)
C121 N16 C123 106.4(15)
C125 N16 C123 111.4(16)
N16 C121 C122 118.4(19)
C124 C123 N16 113.1(17)
C126 C125 N16 117.8(18)
N16 C127 C128 113.1(17)
C135 N17 C129 111.5(16)
C135 N17 C131 112.4(16)
C129 N17 C131 112.5(16)
C135 N17 C133 107.0(16)
C129 N17 C133 108.6(16)
C131 N17 C133 104.4(15)
C130 C129 N17 123(2)
C132 C131 N17 121.6(19)
N17 C133 C134 105.5(16)
N17 C135 C136 112.4(17)
C137 N18 C143 112(2)
C137 N18 C141 111.5(19)
C143 N18 C141 110.5(19)
C137 N18 C139 109(2)
C143 N18 C139 105.2(17)
C141 N18 C139 108.1(18)
N18 C137 C138 120(2)
C140 C139 N18 115(2)
N18 C141 C142 114(2)
N18 C143 C144 102.4(17)
N50 C500 C501 176(2)
N51 C502 C503 178(2)
N52 C504 C505 179(3)
N53 C506 C507 172(3)
N54 C509 C508 174(3)
N55 C510 C511 173(3)
N56 C512 C513 177(3)
N57 C515 C514 167(4)
C517 C516 N58 161(5)
C519 C518 N59 171(5)
N60 C520 C521 176(3)
N61 C158 C159 172(4)

loop_
_geom_bond_atom_site_label_1
_geom_bond_atom_site_label_2
_geom_bond_distance
Dy1 O12 2.350(9)
Dy1 O1 2.369(8)
Dy1 O9 2.372(9)
Dy1 O16 2.375(8)
Dy1 O14 2.375(8)
Dy1 O5 2.382(7)
Dy1 O3 2.390(8)
Dy1 O7 2.393(8)
V1 O27 1.630(11)
V1 O1 1.673(8)
V1 O17 1.797(9)
V1 O2 1.826(8)
V1 V9 3.143(3)
V2 O26 1.637(9)
V2 O3 1.656(8)
V2 O4 1.804(7)
V2 O2 1.819(9)
V3 O25 1.630(9)
V3 O5 1.663(8)
V3 O4 1.794(8)
V3 O6 1.818(10)
V3 V4 3.118(3)
V4 O24 1.625(12)
V4 O7 1.664(9)
V4 O6 1.797(11)
V4 O8 1.804(11)
V5 O23 1.601(11)
V5 O9 1.662(9)
V5 O10 1.770(12)
V5 O8 1.823(11)
V6 O22 1.609(17)
V6 O21 1.616(13)
V6 O10 1.771(13)
V6 O11 1.804(13)
V7 O20 1.615(12)
V7 O12 1.673(9)
V7 O11 1.801(14)
V7 O13 1.832(10)
V8 O19 1.634(10)
V8 O14 1.662(8)
V8 O13 1.783(9)
V8 O15 1.808(9)
V8 V9 3.121(3)
V9 O18 1.634(10)
V9 O16 1.654(8)
V9 O15 1.799(9)
V9 O17 1.826(10)
Dy2 O34 2.347(8)
Dy2 O36 2.353(8)
Dy2 O43 2.354(7)
Dy2 O32 2.368(7)
Dy2 O39 2.375(7)
Dy2 O41 2.378(8)
Dy2 O28 2.389(8)
Dy2 O30 2.417(8)
V10 O54 1.618(10)
V10 O28 1.682(8)
V10 O29 1.797(9)
V10 O44 1.812(9)
V10 V11 3.150(3)
V11 O53 1.620(9)
V11 O30 1.662(8)
V11 O29 1.805(9)
V11 O31 1.813(8)
V11 V12 3.139(3)
V12 O52 1.633(8)
V12 O32 1.662(8)
V12 O33 1.804(9)
V12 O31 1.815(8)
V12 V13 3.147(3)
V13 O51 1.615(9)
V13 O34 1.656(7)
V13 O35 1.792(9)
V13 O33 1.812(8)
V14 O50 1.624(9)
V14 O36 1.660(8)
V14 O37 1.778(9)
V14 O35 1.820(9)
V15 O49 1.624(10)
V15 O48 1.640(9)
V15 O38 1.794(8)
V15 O37 1.823(8)
V16 O47 1.631(9)
V16 O39 1.662(7)
V16 O38 1.778(8)
V16 O40 1.809(9)
V17 O46 1.618(9)
V17 O41 1.670(8)
V17 O40 1.800(9)
V17 O42 1.820(9)
V18 O45 1.635(9)
V18 O43 1.660(8)
V18 O44 1.813(10)
V18 O42 1.818(9)
Dy3 O66 2.356(10)
Dy3 O68 2.361(10)
Dy3 O63 2.372(8)
Dy3 O61 2.373(11)
Dy3 O57 2.390(10)
Dy3 O59 2.397(7)
Dy3 O55 2.399(10)
Dy3 O70 2.407(10)
V19 O81 1.630(15)
V19 O55 1.647(10)
V19 O71 1.796(10)
V19 O56 1.808(15)
V19 V27 3.145(4)
V20 O80 1.610(14)
V20 O57 1.654(10)
V20 O58 1.803(10)
V20 O56 1.815(15)
V20 V21 3.156(4)
V21 O79 1.628(9)
V21 O59 1.665(8)
V21 O60 1.799(10)
V21 O58 1.833(10)
V21 V22 3.134(3)
V22 O78 1.619(10)
V22 O61 1.665(11)
V22 O62 1.796(10)
V22 O60 1.822(9)
V22 V23 3.158(3)
V23 O77 1.642(10)
V23 O63 1.657(8)
V23 O64 1.769(9)
V23 O62 1.807(9)
V24 O76 1.604(11)
V24 O75 1.650(14)
V24 O64 1.803(8)
V24 O65 1.809(10)
V25 O74 1.652(15)
V25 O66 1.660(11)
V25 O65 1.764(11)
V25 O67 1.822(12)
V26 O73 1.614(12)
V26 O68 1.653(10)
V26 O67 1.786(12)
V26 O69 1.839(12)
V27 O72 1.625(11)
V27 O70 1.646(12)
V27 O69 1.778(14)
V27 O71 1.814(11)
N1 C1 1.489(11)
N1 C7 1.491(11)
N1 C5 1.537(11)
N1 C3 1.545(11)
C1 C2 1.506(12)
C3 C4 1.539(12)
C5 C6 1.533(12)
C7 C8 1.582(12)
N2 C9 1.51(2)
N2 C11 1.515(19)
N2 C15 1.53(2)
N2 C13 1.57(2)
C9 C10 1.52(2)
C11 C12 1.56(2)
C13 C14 1.52(2)
C15 C16 1.53(2)
N3 C19 1.51(2)
N3 C21 1.52(2)
N3 C17 1.53(2)
N3 C23 1.53(2)
C17 C18 1.55(2)
C19 C20 1.53(3)
C21 C22 1.55(2)
C23 C24 1.48(2)
N4 C31 1.50(3)
N4 C27 1.52(2)
N4 C29 1.53(3)
N4 C25 1.61(3)
C25 C26 1.49(4)
C27 C28 1.54(3)
C29 C30 1.58(3)
C31 C32 1.63(3)
N5 C33 1.49(3)
N5 C39 1.51(2)
N5 C35 1.54(2)
N5 C37 1.58(3)
C33 C34 1.51(3)
C35 C36 1.51(3)
C37 C38 1.56(3)
C39 C40 1.59(3)
N6 C45 1.48(2)
N6 C43 1.50(2)
N6 C47 1.52(2)
N6 C41 1.54(2)
C41 C42 1.54(2)
C43 C44 1.55(2)
C45 C46 1.57(2)
C47 C48 1.57(2)
N7 C53 1.47(2)
N7 C49 1.51(2)
N7 C51 1.51(3)
N7 C55 1.58(2)
C49 C50 1.49(3)
C51 C52 1.59(3)
C53 C54 1.57(3)
C55 C56 1.52(3)
N8 C59 1.50(3)
N8 C57 1.53(3)
N8 C61 1.54(3)
N8 C63 1.55(3)
C57 C58 1.48(3)
C59 C60 1.51(3)
C61 C62 1.53(3)
C63 C64 1.62(3)
N9 C67 1.51(2)
N9 C71 1.54(2)
N9 C65 1.55(3)
N9 C69 1.58(2)
C65 C66 1.53(3)
C67 C68 1.59(3)
C69 C70 1.51(3)
C71 C72 1.52(3)
N10 C75 1.41(2)
N10 C77 1.53(3)
N10 C73 1.59(3)
N10 C79 1.64(3)
C73 C74 1.44(3)
C75 C76 1.73(3)
C77 C78 1.59(3)
C79 C80 1.44(3)
N11 C81 1.49(2)
N11 C85 1.54(3)
N11 C83 1.56(3)
N11 C87 1.57(3)
C81 C82 1.53(3)
C83 C84 1.63(3)
C85 C86 1.51(3)
C87 C88 1.47(3)
N12 C93 1.43(3)
N12 C89 1.49(3)
N12 C91 1.50(3)
N12 C95 1.62(3)
C89 C90 1.46(3)
C91 C92 1.51(3)
C93 C94 1.58(3)
C95 C96 1.56(3)
N13 C103 1.458(14)
N13 C97 1.479(14)
N13 C99 1.556(14)
N13 C101 1.570(14)
C97 C98 1.470(15)
C99 C100 1.553(15)
C101 C102 1.520(15)
C103 C104 1.598(15)
N14 C111 1.40(3)
N14 C109 1.45(3)
N14 C105 1.53(4)
N14 C107 1.60(3)
C105 C106 1.66(3)
C107 C108 1.49(4)
C109 C110 1.63(4)
C111 C112 1.69(4)
N15 C113 1.47(3)
N15 C119 1.48(3)
N15 C117 1.53(3)
N15 C115 1.56(3)
C113 C114 1.70(3)
C115 C116 1.52(3)
C117 C118 1.63(3)
C119 C120 1.68(3)
N16 C127 1.486(14)
N16 C121 1.494(14)
N16 C125 1.546(15)
N16 C123 1.563(15)
C121 C122 1.495(16)
C123 C124 1.561(16)
C125 C126 1.543(16)
C127 C128 1.614(16)
N17 C135 1.483(14)
N17 C129 1.484(14)
N17 C131 1.541(14)
N17 C133 1.569(15)
C129 C130 1.458(15)
C131 C132 1.525(16)
C133 C134 1.572(16)
C135 C136 1.601(16)
N18 C137 1.478(15)
N18 C143 1.490(15)
N18 C141 1.540(15)
N18 C139 1.556(15)
C137 C138 1.483(16)
C139 C140 1.546(16)
C141 C142 1.554(16)
C143 C144 1.622(16)
N50 C500 1.15(2)
C501 C500 1.43(3)
N51 C502 1.12(2)
C502 C503 1.46(3)
N52 C504 1.18(3)
C504 C505 1.42(4)
N53 C506 1.22(3)
C506 C507 1.40(3)
N54 C509 1.18(3)
C508 C509 1.41(3)
N55 C510 1.15(3)
C510 C511 1.42(4)
N56 C512 1.15(3)
C512 C513 1.46(3)
N57 C515 1.31(5)
C514 C515 1.40(5)
N58 C516 1.35(5)
C516 C517 1.32(5)
N59 C518 1.31(4)
C518 C519 1.27(5)
N60 C520 1.14(3)
C520 C521 1.43(4)
N61 C158 1.16(4)
C158 C159 1.56(5)

loop_
_geom_torsion_atom_site_label_1
_geom_torsion_atom_site_label_2
_geom_torsion_atom_site_label_3
_geom_torsion_atom_site_label_4
_geom_torsion
O25 V3 V4 O24 -92.0(8)
O5 V3 V4 O24 163.0(7)
O4 V3 V4 O24 54.9(7)
O6 V3 V4 O24 -31.4(9)
O25 V3 V4 O7 153.5(6)
O5 V3 V4 O7 48.5(4)
O4 V3 V4 O7 -59.6(4)
O6 V3 V4 O7 -145.9(7)
O25 V3 V4 O6 -60.6(8)
O5 V3 V4 O6 -165.6(7)
O4 V3 V4 O6 86.3(7)
O25 V3 V4 O8 45.1(6)
O5 V3 V4 O8 -59.9(4)
O4 V3 V4 O8 -168.0(4)
O6 V3 V4 O8 105.7(7)
O19 V8 V9 O18 -94.2(7)
O14 V8 V9 O18 150.9(6)
O13 V8 V9 O18 42.6(6)
O15 V8 V9 O18 -64.4(8)
O19 V8 V9 O16 162.1(6)
O14 V8 V9 O16 47.2(4)
O13 V8 V9 O16 -61.1(4)
O15 V8 V9 O16 -168.1(6)
O19 V8 V9 O15 -29.8(8)
O14 V8 V9 O15 -144.7(6)
O13 V8 V9 O15 107.0(6)
O19 V8 V9 O17 55.3(6)
O14 V8 V9 O17 -59.7(4)
O13 V8 V9 O17 -168.0(4)
O15 V8 V9 O17 85.0(7)
O19 V8 V9 V1 80.7(5)
O14 V8 V9 V1 -34.2(3)
O13 V8 V9 V1 -142.5(3)
O15 V8 V9 V1 110.5(6)
O27 V1 V9 O18 96.1(8)
O1 V1 V9 O18 -154.6(6)
O17 V1 V9 O18 45.6(8)
O2 V1 V9 O18 -46.8(7)
O27 V1 V9 O16 -155.1(6)
O1 V1 V9 O16 -45.7(4)
O17 V1 V9 O16 154.5(7)
O2 V1 V9 O16 62.1(4)
O27 V1 V9 O15 -48.6(6)
O1 V1 V9 O15 60.8(4)
O17 V1 V9 O15 -99.1(7)
O2 V1 V9 O15 168.6(4)
O27 V1 V9 O17 50.5(7)
O1 V1 V9 O17 159.9(7)
O2 V1 V9 O17 -92.3(7)
O27 V1 V9 V8 -78.4(5)
O1 V1 V9 V8 31.0(3)
O17 V1 V9 V8 -128.8(6)
O2 V1 V9 V8 138.8(3)
O27 V1 O1 Dy1 179.7(5)
O17 V1 O1 Dy1 62.2(6)
O2 V1 O1 Dy1 -59.6(6)
V9 V1 O1 Dy1 51.7(5)
O12 Dy1 O1 V1 -77.4(8)
O9 Dy1 O1 V1 176.6(5)
O16 Dy1 O1 V1 -38.0(5)
O14 Dy1 O1 V1 -120.1(6)
O5 Dy1 O1 V1 117.0(6)
O3 Dy1 O1 V1 33.4(5)
O7 Dy1 O1 V1 77.6(7)
O26 V2 O2 V1 145.6(6)
O3 V2 O2 V1 25.5(7)
O4 V2 O2 V1 -93.7(6)
O27 V1 O2 V2 144.9(6)
O1 V1 O2 V2 23.6(7)
O17 V1 O2 V2 -97.5(6)
V9 V1 O2 V2 -65.2(5)
O26 V2 O3 Dy1 179.5(5)
O4 V2 O3 Dy1 61.2(6)
O2 V2 O3 Dy1 -59.9(6)
O12 Dy1 O3 V2 174.2(5)
O1 Dy1 O3 V2 32.5(5)
O9 Dy1 O3 V2 -81.1(8)
O16 Dy1 O3 V2 113.8(6)
O14 Dy1 O3 V2 74.0(7)
O5 Dy1 O3 V2 -37.8(5)
O7 Dy1 O3 V2 -119.1(6)
O25 V3 O4 V2 -145.1(6)
O5 V3 O4 V2 -25.7(7)
O6 V3 O4 V2 93.3(6)
V4 V3 O4 V2 61.0(6)
O26 V2 O4 V3 -141.0(6)
O3 V2 O4 V3 -22.8(7)
O2 V2 O4 V3 97.9(6)
O25 V3 O5 Dy1 173.0(6)
O4 V3 O5 Dy1 54.3(7)
O6 V3 O5 Dy1 -66.0(6)
V4 V3 O5 Dy1 -58.5(5)
O12 Dy1 O5 V3 87.6(8)
O1 Dy1 O5 V3 -108.9(6)
O9 Dy1 O5 V3 127.9(6)
O16 Dy1 O5 V3 -69.4(7)
O14 Dy1 O5 V3 -167.0(5)
O3 Dy1 O5 V3 -26.3(6)
O7 Dy1 O5 V3 46.5(6)
O24 V4 O6 V3 157.5(7)
O7 V4 O6 V3 37.4(8)
O8 V4 O6 V3 -83.7(7)
O25 V3 O6 V4 134.2(6)
O5 V3 O6 V4 14.8(7)
O4 V3 O6 V4 -106.4(6)
O24 V4 O7 Dy1 -178.6(6)
O6 V4 O7 Dy1 -58.6(7)
O8 V4 O7 Dy1 63.4(7)
V3 V4 O7 Dy1 -40.5(5)
O12 Dy1 O7 V4 -137.2(7)
O1 Dy1 O7 V4 58.5(8)
O9 Dy1 O7 V4 -52.8(6)
O16 Dy1 O7 V4 160.9(6)
O14 Dy1 O7 V4 -90.2(8)
O5 Dy1 O7 V4 21.3(6)
O3 Dy1 O7 V4 104.9(6)
O24 V4 O8 V5 -126.6(8)
O7 V4 O8 V5 -8.8(9)
O6 V4 O8 V5 114.8(7)
V3 V4 O8 V5 83.4(7)
O23 V5 O8 V4 -153.5(7)
O9 V5 O8 V4 -35.2(9)
O10 V5 O8 V4 87.7(8)
O23 V5 O9 Dy1 159.1(7)
O10 V5 O9 Dy1 -80.7(9)
O8 V5 O9 Dy1 42.4(9)
O12 Dy1 O9 V5 70.8(7)
O1 Dy1 O9 V5 -146.2(7)
O16 Dy1 O9 V5 111.5(7)
O14 Dy1 O9 V5 152.8(8)
O5 Dy1 O9 V5 -88.5(7)
O3 Dy1 O9 V5 -43.3(10)
O7 Dy1 O9 V5 -6.8(7)
O23 V5 O10 V6 81.7(18)
O9 V5 O10 V6 -38(2)
O8 V5 O10 V6 -161.5(17)
O22 V6 O10 V5 -74.9(19)
O21 V6 O10 V5 167.1(17)
O11 V6 O10 V5 45(2)
O20 V7 O11 V6 98.6(13)
O12 V7 O11 V6 -21.0(14)
O13 V7 O11 V6 -143.0(11)
O22 V6 O11 V7 160.0(13)
O21 V6 O11 V7 -81.8(13)
O10 V6 O11 V7 38.7(15)
O20 V7 O12 Dy1 143.5(10)
O11 V7 O12 Dy1 -96.1(10)
O13 V7 O12 Dy1 25.8(12)
O1 Dy1 O12 V7 -41.6(13)
O9 Dy1 O12 V7 74.6(10)
O16 Dy1 O12 V7 -82.4(10)
O14 Dy1 O12 V7 -1.1(9)
O5 Dy1 O12 V7 113.1(9)
O3 Dy1 O12 V7 -141.7(9)
O7 Dy1 O12 V7 154.7(11)
O19 V8 O13 V7 -139.3(7)
O14 V8 O13 V7 -21.4(9)
O15 V8 O13 V7 102.1(8)
V9 V8 O13 V7 71.2(8)
O20 V7 O13 V8 -133.8(8)
O12 V7 O13 V8 -15.5(10)
O11 V7 O13 V8 106.3(8)
O19 V8 O14 Dy1 -179.2(5)
O13 V8 O14 Dy1 63.3(6)
O15 V8 O14 Dy1 -59.9(6)
V9 V8 O14 Dy1 -41.8(5)
O12 Dy1 O14 V8 -49.5(6)
O1 Dy1 O14 V8 105.2(6)
O9 Dy1 O14 V8 -133.8(6)
O16 Dy1 O14 V8 23.7(5)
O5 Dy1 O14 V8 162.5(5)
O3 Dy1 O14 V8 61.5(7)
O7 Dy1 O14 V8 -95.6(7)
O18 V9 O15 V8 129.7(6)
O16 V9 O15 V8 12.2(7)
O17 V9 O15 V8 -108.2(6)
V1 V9 O15 V8 -76.9(5)
O19 V8 O15 V9 158.4(6)
O14 V8 O15 V9 38.5(7)
O13 V8 O15 V9 -82.9(6)
O18 V9 O16 Dy1 178.7(6)
O15 V9 O16 Dy1 -62.4(7)
O17 V9 O16 Dy1 58.1(7)
V8 V9 O16 Dy1 -56.2(5)
V1 V9 O16 Dy1 45.0(6)
O12 Dy1 O16 V9 127.1(7)
O1 Dy1 O16 V9 -28.5(6)
O9 Dy1 O16 V9 84.3(8)
O14 Dy1 O16 V9 43.8(6)
O5 Dy1 O16 V9 -65.8(8)
O3 Dy1 O16 V9 -111.7(7)
O7 Dy1 O16 V9 -168.4(6)
O27 V1 O17 V9 -140.9(6)
O1 V1 O17 V9 -21.2(7)
O2 V1 O17 V9 100.0(6)
O18 V9 O17 V1 -146.4(6)
O16 V9 O17 V1 -27.2(7)
O15 V9 O17 V1 91.6(6)
V8 V9 O17 V1 59.3(6)
O54 V10 V11 O53 -93.6(7)
O28 V10 V11 O53 157.7(5)
O29 V10 V11 O53 -44.2(8)
O44 V10 V11 O53 51.1(6)
O54 V10 V11 O30 156.6(6)
O28 V10 V11 O30 47.9(4)
O29 V10 V11 O30 -154.0(7)
O44 V10 V11 O30 -58.7(4)
O54 V10 V11 O29 -49.4(8)
O28 V10 V11 O29 -158.1(7)
O44 V10 V11 O29 95.3(7)
O54 V10 V11 O31 49.1(6)
O28 V10 V11 O31 -59.7(4)
O29 V10 V11 O31 98.4(7)
O44 V10 V11 O31 -166.3(4)
O54 V10 V11 V12 78.9(5)
O28 V10 V11 V12 -29.8(3)
O29 V10 V11 V12 128.3(6)
O44 V10 V11 V12 -136.4(3)
O53 V11 V12 O52 92.2(7)
O30 V11 V12 O52 -161.1(6)
O29 V11 V12 O52 -55.5(6)
O31 V11 V12 O52 30.7(8)
V10 V11 V12 O52 -80.8(6)
O53 V11 V12 O32 -154.4(5)
O30 V11 V12 O32 -47.7(4)
O29 V11 V12 O32 58.0(4)
O31 V11 V12 O32 144.1(7)
V10 V11 V12 O32 32.6(3)
O53 V11 V12 O33 -46.7(5)
O30 V11 V12 O33 60.0(4)
O29 V11 V12 O33 165.6(4)
O31 V11 V12 O33 -108.2(6)
V10 V11 V12 O33 140.3(3)
O53 V11 V12 O31 61.5(7)
O30 V11 V12 O31 168.2(7)
O29 V11 V12 O31 -86.1(7)
V10 V11 V12 O31 -111.5(6)
O53 V11 V12 V13 -76.6(4)
O30 V11 V12 V13 30.2(3)
O29 V11 V12 V13 135.8(3)
O31 V11 V12 V13 -138.1(6)
V10 V11 V12 V13 110.42(8)
O52 V12 V13 O51 -90.0(7)
O32 V12 V13 O51 164.9(6)
O33 V12 V13 O51 -21.4(7)
O31 V12 V13 O51 58.0(6)
V11 V12 V13 O51 80.8(5)
O52 V12 V13 O34 151.8(5)
O32 V12 V13 O34 46.6(4)
O33 V12 V13 O34 -139.7(6)
O31 V12 V13 O34 -60.3(4)
V11 V12 V13 O34 -37.4(3)
O52 V12 V13 O35 44.0(5)
O32 V12 V13 O35 -61.2(4)
O33 V12 V13 O35 112.5(6)
O31 V12 V13 O35 -168.1(4)
V11 V12 V13 O35 -145.2(3)
O52 V12 V13 O33 -68.5(7)
O32 V12 V13 O33 -173.7(6)
O31 V12 V13 O33 79.4(6)
V11 V12 V13 O33 102.3(5)
O54 V10 O28 Dy2 177.2(6)
O29 V10 O28 Dy2 -62.8(7)
O44 V10 O28 Dy2 58.4(7)
V11 V10 O28 Dy2 -51.7(5)
O34 Dy2 O28 V10 71.8(7)
O36 Dy2 O28 V10 176.7(5)
O43 Dy2 O28 V10 -35.1(6)
O32 Dy2 O28 V10 118.3(6)
O39 Dy2 O28 V10 -81.5(7)
O41 Dy2 O28 V10 -118.1(6)
O30 Dy2 O28 V10 36.3(6)
O54 V10 O29 V11 142.7(6)
O28 V10 O29 V11 22.9(7)
O44 V10 O29 V11 -96.5(6)
O53 V11 O29 V10 146.7(6)
O30 V11 O29 V10 27.3(7)
O31 V11 O29 V10 -92.9(6)
V12 V11 O29 V10 -60.3(6)
O53 V11 O30 Dy2 179.0(5)
O29 V11 O30 Dy2 -62.2(6)
O31 V11 O30 Dy2 59.7(6)
V12 V11 O30 Dy2 53.5(4)
V10 V11 O30 Dy2 -49.2(4)
O34 Dy2 O30 V11 -124.7(6)
O36 Dy2 O30 V11 -79.7(7)
O43 Dy2 O30 V11 116.8(6)
O32 Dy2 O30 V11 -40.2(5)
O39 Dy2 O30 V11 175.2(5)
O41 Dy2 O30 V11 71.0(7)
O28 Dy2 O30 V11 32.9(5)
O53 V11 O31 V12 -131.9(6)
O30 V11 O31 V12 -12.2(7)
O29 V11 O31 V12 107.8(6)
V10 V11 O31 V12 76.7(5)
O52 V12 O31 V11 -158.2(6)
O32 V12 O31 V11 -38.6(7)
O33 V12 O31 V11 81.4(6)
V13 V12 O31 V11 49.9(6)
O52 V12 O32 Dy2 -176.8(6)
O33 V12 O32 Dy2 -58.7(6)
O31 V12 O32 Dy2 63.1(7)
V11 V12 O32 Dy2 44.9(5)
V13 V12 O32 Dy2 -55.5(5)
O34 Dy2 O32 V12 45.1(6)
O36 Dy2 O32 V12 127.6(6)
O43 Dy2 O32 V12 -63.0(8)
O39 Dy2 O32 V12 92.6(7)
O41 Dy2 O32 V12 -165.8(5)
O28 Dy2 O32 V12 -107.8(6)
O30 Dy2 O32 V12 -27.3(6)
O52 V12 O33 V13 124.5(6)
O32 V12 O33 V13 6.5(6)
O31 V12 O33 V13 -114.6(5)
V11 V12 O33 V13 -83.9(5)
O51 V13 O33 V12 164.9(5)
O34 V13 O33 V12 43.7(6)
O35 V13 O33 V12 -75.5(6)
O51 V13 O34 Dy2 -179.2(5)
O35 V13 O34 Dy2 63.0(6)
O33 V13 O34 Dy2 -57.8(6)
V12 V13 O34 Dy2 -37.9(5)
O36 Dy2 O34 V13 -52.8(5)
O43 Dy2 O34 V13 160.6(5)
O32 Dy2 O34 V13 19.4(5)
O39 Dy2 O34 V13 -133.3(6)
O41 Dy2 O34 V13 -99.1(7)
O28 Dy2 O34 V13 63.5(7)
O30 Dy2 O34 V13 100.3(6)
O51 V13 O35 V14 -138.7(7)
O34 V13 O35 V14 -20.1(8)
O33 V13 O35 V14 100.8(7)
V12 V13 O35 V14 71.8(6)
O50 V14 O35 V13 -131.9(7)
O36 V14 O35 V13 -12.7(8)
O37 V14 O35 V13 108.4(7)
O50 V14 O36 Dy2 134.7(7)
O37 V14 O36 Dy2 -105.0(7)
O35 V14 O36 Dy2 15.9(8)
O34 Dy2 O36 V14 7.8(7)
O43 Dy2 O36 V14 116.0(7)
O32 Dy2 O36 V14 -76.2(7)
O39 Dy2 O36 V14 83.3(7)
O41 Dy2 O36 V14 164.2(8)
O28 Dy2 O36 V14 -134.7(7)
O30 Dy2 O36 V14 -35.0(10)
O50 V14 O37 V15 97.5(9)
O36 V14 O37 V15 -22.3(10)
O35 V14 O37 V15 -144.0(8)
O49 V15 O37 V14 161.6(9)
O48 V15 O37 V14 -78.7(9)
O38 V15 O37 V14 40.4(10)
O47 V16 O38 V15 82.0(13)
O39 V16 O38 V15 -38.2(14)
O40 V16 O38 V15 -160.2(12)
O49 V15 O38 V16 -78.3(13)
O48 V15 O38 V16 163.2(12)
O37 V15 O38 V16 42.2(14)
O47 V16 O39 Dy2 160.1(6)
O38 V16 O39 Dy2 -79.6(7)
O40 V16 O39 Dy2 41.6(7)
O34 Dy2 O39 V16 152.7(7)
O36 Dy2 O39 V16 69.7(6)
O43 Dy2 O39 V16 -92.3(6)
O32 Dy2 O39 V16 103.4(7)
O41 Dy2 O39 V16 -9.3(6)
O28 Dy2 O39 V16 -44.2(9)
O30 Dy2 O39 V16 -148.8(6)
O46 V17 O40 V16 -131.7(6)
O41 V17 O40 V16 -12.9(8)
O42 V17 O40 V16 108.6(6)
O47 V16 O40 V17 -149.1(6)
O39 V16 O40 V17 -29.9(8)
O38 V16 O40 V17 92.4(7)
O46 V17 O41 Dy2 -178.6(5)
O40 V17 O41 Dy2 63.3(6)
O42 V17 O41 Dy2 -57.7(7)
O34 Dy2 O41 V17 -83.4(7)
O36 Dy2 O41 V17 -130.3(6)
O43 Dy2 O41 V17 25.0(5)
O32 Dy2 O41 V17 166.6(5)
O39 Dy2 O41 V17 -50.0(6)
O28 Dy2 O41 V17 108.0(6)
O30 Dy2 O41 V17 68.1(7)
O45 V18 O42 V17 137.0(6)
O43 V18 O42 V17 17.4(7)
O44 V18 O42 V17 -103.9(6)
O46 V17 O42 V18 153.7(6)
O41 V17 O42 V18 32.7(8)
O40 V17 O42 V18 -87.1(7)
O45 V18 O43 Dy2 175.7(5)
O44 V18 O43 Dy2 58.0(6)
O42 V18 O43 Dy2 -63.1(6)
O34 Dy2 O43 V18 -170.7(5)
O36 Dy2 O43 V18 89.4(7)
O32 Dy2 O43 V18 -72.1(7)
O39 Dy2 O43 V18 122.8(6)
O41 Dy2 O43 V18 41.8(5)
O28 Dy2 O43 V18 -29.5(5)
O30 Dy2 O43 V18 -109.7(6)
O54 V10 O44 V18 -139.8(6)
O28 V10 O44 V18 -20.6(7)
O29 V10 O44 V18 98.8(6)
V11 V10 O44 V18 67.5(6)
O45 V18 O44 V10 -146.0(6)
O43 V18 O44 V10 -27.3(7)
O42 V18 O44 V10 92.3(6)
O80 V20 V21 O79 95.5(9)
O57 V20 V21 O79 -157.7(7)
O58 V20 V21 O79 40.9(8)
O56 V20 V21 O79 -51.0(6)
O80 V20 V21 O59 -153.4(8)
O57 V20 V21 O59 -46.6(5)
O58 V20 V21 O59 152.0(8)
O56 V20 V21 O59 60.0(5)
O80 V20 V21 O60 -45.8(8)
O57 V20 V21 O60 61.0(6)
O58 V20 V21 O60 -100.4(8)
O56 V20 V21 O60 167.6(5)
O80 V20 V21 O58 54.6(10)
O57 V20 V21 O58 161.4(9)
O56 V20 V21 O58 -91.9(8)
O80 V20 V21 V22 -76.1(7)
O57 V20 V21 V22 30.7(5)
O58 V20 V21 V22 -130.7(7)
O56 V20 V21 V22 137.4(4)
O79 V21 V22 O78 -91.0(9)
O59 V21 V22 O78 164.9(8)
O60 V21 V22 O78 -27.0(10)
O58 V21 V22 O78 56.0(8)
V20 V21 V22 O78 81.1(7)
O79 V21 V22 O61 152.8(6)
O59 V21 V22 O61 48.7(4)
O60 V21 V22 O61 -143.2(8)
O58 V21 V22 O61 -60.2(5)
V20 V21 V22 O61 -35.1(4)
O79 V21 V22 O62 44.5(6)
O59 V21 V22 O62 -59.7(4)
O60 V21 V22 O62 108.4(8)
O58 V21 V22 O62 -168.5(5)
V20 V21 V22 O62 -143.4(3)
O79 V21 V22 O60 -64.0(9)
O59 V21 V22 O60 -168.1(8)
O58 V21 V22 O60 83.0(8)
V20 V21 V22 O60 108.1(7)
O79 V21 V22 V23 73.7(5)
O59 V21 V22 V23 -30.5(3)
O60 V21 V22 V23 137.7(7)
O58 V21 V22 V23 -139.3(4)
V20 V21 V22 V23 -114.22(10)
O78 V22 V23 O77 102.5(8)
O61 V22 V23 O77 -150.6(7)
O62 V22 V23 O77 35.9(9)
O60 V22 V23 O77 -42.0(7)
V21 V22 V23 O77 -64.8(6)
O78 V22 V23 O63 -147.4(7)
O61 V22 V23 O63 -40.5(4)
O62 V22 V23 O63 146.1(7)
O60 V22 V23 O63 68.2(5)
V21 V22 V23 O63 45.3(3)
O78 V22 V23 O64 -36.6(7)
O61 V22 V23 O64 70.3(5)
O62 V22 V23 O64 -103.2(7)
O60 V22 V23 O64 178.9(5)
V21 V22 V23 O64 156.1(3)
O78 V22 V23 O62 66.6(9)
O61 V22 V23 O62 173.5(8)
O60 V22 V23 O62 -77.9(8)
V21 V22 V23 O62 -100.7(7)
O81 V19 V27 O72 93.3(11)
O55 V19 V27 O72 -158.2(9)
O71 V19 V27 O72 41.5(12)
O56 V19 V27 O72 -51.0(9)
O81 V19 V27 O70 -156.0(8)
O55 V19 V27 O70 -47.6(6)
O71 V19 V27 O70 152.2(10)
O56 V19 V27 O70 59.6(6)
O81 V19 V27 O69 -49.1(9)
O55 V19 V27 O69 59.4(6)
O71 V19 V27 O69 -100.9(10)
O56 V19 V27 O69 166.6(5)
O81 V19 V27 O71 51.8(12)
O55 V19 V27 O71 160.2(10)
O56 V19 V27 O71 -92.6(10)
O81 V19 O55 Dy3 178.0(8)
O71 V19 O55 Dy3 61.2(10)
O56 V19 O55 Dy3 -61.1(9)
V27 V19 O55 Dy3 51.0(6)
O66 Dy3 O55 V19 -77.9(10)
O68 Dy3 O55 V19 -120.9(8)
O63 Dy3 O55 V19 176.4(7)
O61 Dy3 O55 V19 75.2(9)
O57 Dy3 O55 V19 35.0(8)
O59 Dy3 O55 V19 117.2(8)
O70 Dy3 O55 V19 -36.4(7)
O81 V19 O56 V20 145.3(8)
O55 V19 O56 V20 24.6(10)
O71 V19 O56 V20 -96.3(8)
V27 V19 O56 V20 -64.2(8)
O80 V20 O56 V19 143.1(8)
O57 V20 O56 V19 23.7(10)
O58 V20 O56 V19 -95.9(8)
V21 V20 O56 V19 -63.4(8)
O80 V20 O57 Dy3 -177.7(11)
O58 V20 O57 Dy3 62.9(10)
O56 V20 O57 Dy3 -58.7(10)
V21 V20 O57 Dy3 53.2(8)
O66 Dy3 O57 V20 170.8(8)
O68 Dy3 O57 V20 70.0(10)
O63 Dy3 O57 V20 -82.6(11)
O61 Dy3 O57 V20 -122.4(9)
O59 Dy3 O57 V20 -40.0(9)
O55 Dy3 O57 V20 32.2(9)
O70 Dy3 O57 V20 113.8(10)
O80 V20 O58 V21 -138.6(9)
O57 V20 O58 V21 -19.3(9)
O56 V20 O58 V21 100.9(7)
O79 V21 O58 V20 -149.1(6)
O59 V21 O58 V20 -30.4(8)
O60 V21 O58 V20 90.2(7)
V22 V21 O58 V20 57.8(7)
O79 V21 O59 Dy3 176.3(5)
O60 V21 O59 Dy3 -64.2(7)
O58 V21 O59 Dy3 58.0(7)
V22 V21 O59 Dy3 -57.9(5)
V20 V21 O59 Dy3 43.6(5)
O66 Dy3 O59 V21 90.8(8)
O68 Dy3 O59 V21 -167.4(5)
O63 Dy3 O59 V21 126.9(6)
O61 Dy3 O59 V21 46.5(6)
O57 Dy3 O59 V21 -26.8(6)
O55 Dy3 O59 V21 -108.1(6)
O70 Dy3 O59 V21 -66.2(8)
O79 V21 O60 V22 130.4(7)
O59 V21 O60 V22 12.2(8)
O58 V21 O60 V22 -110.7(7)
V20 V21 O60 V22 -79.5(7)
O78 V22 O60 V21 160.5(7)
O61 V22 O60 V21 39.9(8)
O62 V22 O60 V21 -80.7(8)
V23 V22 O60 V21 -50.3(8)
O78 V22 O61 Dy3 -178.6(6)
O62 V22 O61 Dy3 63.1(7)
O60 V22 O61 Dy3 -58.9(8)
V21 V22 O61 Dy3 -40.2(6)
V23 V22 O61 Dy3 59.8(6)
O66 Dy3 O61 V22 -136.9(7)
O68 Dy3 O61 V22 -91.3(8)
O63 Dy3 O61 V22 -53.3(6)
O57 Dy3 O61 V22 102.6(7)
O59 Dy3 O61 V22 20.9(6)
O55 Dy3 O61 V22 60.8(9)
O70 Dy3 O61 V22 160.2(6)
O78 V22 O62 V23 -125.8(7)
O61 V22 O62 V23 -6.8(8)
O60 V22 O62 V23 115.5(6)
V21 V22 O62 V23 85.2(6)
O77 V23 O62 V22 -152.9(7)
O63 V23 O62 V22 -36.4(8)
O64 V23 O62 V22 86.1(7)
O77 V23 O63 Dy3 159.1(6)
O64 V23 O63 Dy3 -79.5(7)
O62 V23 O63 Dy3 42.5(7)
V22 V23 O63 Dy3 25.9(6)
O66 Dy3 O63 V23 72.8(6)
O68 Dy3 O63 V23 152.8(7)
O61 Dy3 O63 V23 -6.3(6)
O57 Dy3 O63 V23 -44.7(9)
O59 Dy3 O63 V23 -88.9(6)
O55 Dy3 O63 V23 -147.0(6)
O70 Dy3 O63 V23 106.6(8)
O77 V23 O64 V24 83.1(13)
O63 V23 O64 V24 -36.2(14)
O62 V23 O64 V24 -158.1(12)
V22 V23 O64 V24 -128.3(12)
O76 V24 O64 V23 158.8(12)
O75 V24 O64 V23 -82.2(14)
O65 V24 O64 V23 39.4(15)
O74 V25 O65 V24 93.8(13)
O66 V25 O65 V24 -24.6(13)
O67 V25 O65 V24 -146.2(10)
O76 V24 O65 V25 -74.5(12)
O75 V24 O65 V25 167.2(11)
O64 V24 O65 V25 44.1(13)
O74 V25 O66 Dy3 147.2(10)
O65 V25 O66 Dy3 -96.6(10)
O67 V25 O66 Dy3 23.2(12)
O68 Dy3 O66 V25 -1.6(9)
O63 Dy3 O66 V25 74.8(10)
O61 Dy3 O66 V25 154.2(10)
O57 Dy3 O66 V25 -142.4(9)
O59 Dy3 O66 V25 109.5(10)
O55 Dy3 O66 V25 -42.8(13)
O70 Dy3 O66 V25 -86.2(10)
O73 V26 O67 V25 -146.6(9)
O68 V26 O67 V25 -26.9(11)
O69 V26 O67 V25 94.1(9)
O74 V25 O67 V26 -131.8(11)
O66 V25 O67 V26 -8.7(11)
O65 V25 O67 V26 111.7(9)
O73 V26 O68 Dy3 -175.1(8)
O67 V26 O68 Dy3 66.6(9)
O69 V26 O68 Dy3 -53.1(9)
O66 Dy3 O68 V26 -49.5(7)
O63 Dy3 O68 V26 -133.5(8)
O61 Dy3 O68 V26 -95.0(9)
O57 Dy3 O68 V26 63.8(9)
O59 Dy3 O68 V26 162.4(7)
O55 Dy3 O68 V26 103.2(8)
O70 Dy3 O68 V26 22.7(7)
O72 V27 O69 V26 136.4(8)
O70 V27 O69 V26 17.6(8)
O71 V27 O69 V26 -103.0(7)
V19 V27 O69 V26 -72.0(7)
O73 V26 O69 V27 153.2(8)
O68 V26 O69 V27 30.7(8)
O67 V26 O69 V27 -88.4(7)
O72 V27 O70 Dy3 -179.3(8)
O69 V27 O70 Dy3 -60.2(8)
O71 V27 O70 Dy3 61.4(9)
V19 V27 O70 Dy3 47.4(6)
O66 Dy3 O70 V27 121.2(8)
O68 Dy3 O70 V27 40.8(7)
O63 Dy3 O70 V27 85.6(9)
O61 Dy3 O70 V27 -171.8(7)
O57 Dy3 O70 V27 -113.0(8)
O59 Dy3 O70 V27 -71.4(9)
O55 Dy3 O70 V27 -31.4(7)
O81 V19 O71 V27 -139.4(10)
O55 V19 O71 V27 -20.7(11)
O56 V19 O71 V27 100.0(9)
O72 V27 O71 V19 -149.0(9)
O70 V27 O71 V19 -29.6(10)
O69 V27 O71 V19 89.9(9)
C7 N1 C1 C2 -50.2(13)
C5 N1 C1 C2 -172.6(10)
C3 N1 C1 C2 67.7(13)
C1 N1 C3 C4 60.3(14)
C7 N1 C3 C4 -178.4(11)
C5 N1 C3 C4 -56.6(14)
C1 N1 C5 C6 -177.0(10)
C7 N1 C5 C6 60.6(13)
C3 N1 C5 C6 -57.8(13)
C1 N1 C7 C8 -59.7(13)
C5 N1 C7 C8 59.3(14)
C3 N1 C7 C8 -179.7(11)
C11 N2 C9 C10 -59.7(17)
C15 N2 C9 C10 58.7(16)
C13 N2 C9 C10 179.7(13)
C9 N2 C11 C12 -55.3(17)
C15 N2 C11 C12 -177.1(13)
C13 N2 C11 C12 62.1(17)
C9 N2 C13 C14 179.1(13)
C11 N2 C13 C14 57.3(17)
C15 N2 C13 C14 -60.0(17)
C9 N2 C15 C16 59.8(17)
C11 N2 C15 C16 -177.7(14)
C13 N2 C15 C16 -57.4(17)
C19 N3 C17 C18 53.0(19)
C21 N3 C17 C18 174.2(14)
C23 N3 C17 C18 -65.0(18)
C21 N3 C19 C20 -63.4(18)
C17 N3 C19 C20 53(2)
C23 N3 C19 C20 175.3(14)
C19 N3 C21 C22 -61.9(18)
C17 N3 C21 C22 177.2(14)
C23 N3 C21 C22 55.9(18)
C19 N3 C23 C24 168.8(14)
C21 N3 C23 C24 47.1(18)
C17 N3 C23 C24 -69.6(18)
C31 N4 C25 C26 -52(2)
C27 N4 C25 C26 62(2)
C29 N4 C25 C26 -177.6(17)
C31 N4 C27 C28 -179(2)
C29 N4 C27 C28 -57(3)
C25 N4 C27 C28 62(3)
C31 N4 C29 C30 61(2)
C27 N4 C29 C30 -55(2)
C25 N4 C29 C30 -175.5(16)
C27 N4 C31 C32 -172(2)
C29 N4 C31 C32 68(3)
C25 N4 C31 C32 -54(3)
C39 N5 C33 C34 -60(2)
C35 N5 C33 C34 60(2)
C37 N5 C33 C34 -178.7(15)
C33 N5 C35 C36 64(2)
C39 N5 C35 C36 -171.7(18)
C37 N5 C35 C36 -55(2)
C33 N5 C37 C38 174.3(16)
C39 N5 C37 C38 53(2)
C35 N5 C37 C38 -58(2)
C33 N5 C39 C40 -57(2)
C35 N5 C39 C40 174.6(17)
C37 N5 C39 C40 59(2)
C45 N6 C41 C42 174.1(14)
C43 N6 C41 C42 -63.4(19)
C47 N6 C41 C42 54.2(18)
C45 N6 C43 C44 51.6(18)
C47 N6 C43 C44 175.4(14)
C41 N6 C43 C44 -64.9(19)
C43 N6 C45 C46 59.5(18)
C47 N6 C45 C46 -61.1(18)
C41 N6 C45 C46 -179.5(14)
C45 N6 C47 C48 -58.2(18)
C43 N6 C47 C48 177.1(14)
C41 N6 C47 C48 56.4(18)
C53 N7 C49 C50 -175.0(18)
C51 N7 C49 C50 -49(2)
C55 N7 C49 C50 63(2)
C53 N7 C51 C52 62(2)
C49 N7 C51 C52 -60(2)
C55 N7 C51 C52 -178.4(15)
C49 N7 C53 C54 178.4(16)
C51 N7 C53 C54 56(2)
C55 N7 C53 C54 -58(2)
C53 N7 C55 C56 -54(2)
C49 N7 C55 C56 66(2)
C51 N7 C55 C56 -176.9(15)
C59 N8 C57 C58 64(2)
C61 N8 C57 C58 -173.6(19)
C63 N8 C57 C58 -50(2)
C57 N8 C59 C60 70(2)
C61 N8 C59 C60 -48(2)
C63 N8 C59 C60 -172.1(18)
C59 N8 C61 C62 -58(2)
C57 N8 C61 C62 -176.6(18)
C63 N8 C61 C62 61(2)
C59 N8 C63 C64 -177.1(16)
C57 N8 C63 C64 -61(2)
C61 N8 C63 C64 59(2)
C67 N9 C65 C66 52(2)
C71 N9 C65 C66 176.8(15)
C69 N9 C65 C66 -67.0(18)
C71 N9 C67 C68 -79.6(19)
C65 N9 C67 C68 45(2)
C69 N9 C67 C68 163.0(15)
C67 N9 C69 C70 62(2)
C71 N9 C69 C70 -56(2)
C65 N9 C69 C70 -172.1(16)
C67 N9 C71 C72 -171.3(17)
C65 N9 C71 C72 58(2)
C69 N9 C71 C72 -55(2)
C75 N10 C73 C74 -53(3)
C77 N10 C73 C74 175.8(19)
C79 N10 C73 C74 63(2)
C77 N10 C75 C76 58(3)
C73 N10 C75 C76 -65(2)
C79 N10 C75 C76 179.8(17)
C75 N10 C77 C78 48(3)
C73 N10 C77 C78 176.5(18)
C79 N10 C77 C78 -73(2)
C75 N10 C79 C80 180(2)
C77 N10 C79 C80 -51(2)
C73 N10 C79 C80 58(2)
C85 N11 C81 C82 177(2)
C83 N11 C81 C82 58(3)
C87 N11 C81 C82 -63(3)
C81 N11 C83 C84 53(2)
C85 N11 C83 C84 -65(2)
C87 N11 C83 C84 175.6(16)
C81 N11 C85 C86 178(2)
C83 N11 C85 C86 -61(3)
C87 N11 C85 C86 58(3)
C81 N11 C87 C88 -57(3)
C85 N11 C87 C88 62(2)
C83 N11 C87 C88 -179.6(18)
C93 N12 C89 C90 -178(2)
C91 N12 C89 C90 -51(3)
C95 N12 C89 C90 62(3)
C93 N12 C91 C92 65(2)
C89 N12 C91 C92 -60(3)
C95 N12 C91 C92 -174.3(17)
C89 N12 C93 C94 -173.0(19)
C91 N12 C93 C94 59(3)
C95 N12 C93 C94 -58(2)
C93 N12 C95 C96 -52(2)
C89 N12 C95 C96 66(2)
C91 N12 C95 C96 -173.4(17)
C103 N13 C97 C98 71(3)
C99 N13 C97 C98 -52(3)
C101 N13 C97 C98 -163(2)
C103 N13 C99 C100 -179.2(19)
C97 N13 C99 C100 -53(2)
C101 N13 C99 C100 59(2)
C103 N13 C101 C102 48(2)
C97 N13 C101 C102 -79(2)
C99 N13 C101 C102 166.2(19)
C97 N13 C103 C104 167.7(18)
C99 N13 C103 C104 -69(2)
C101 N13 C103 C104 46(2)
C111 N14 C105 C106 56(3)
C109 N14 C105 C106 -169(2)
C107 N14 C105 C106 -63(2)
C111 N14 C107 C108 176(3)
C109 N14 C107 C108 48(3)
C105 N14 C107 C108 -55(3)
C111 N14 C109 C110 -49(3)
C105 N14 C109 C110 175(2)
C107 N14 C109 C110 71(3)
C109 N14 C111 C112 -71(3)
C105 N14 C111 C112 55(3)
C107 N14 C111 C112 171(2)
C119 N15 C113 C114 -63(2)
C117 N15 C113 C114 170.1(18)
C115 N15 C113 C114 55(2)
C113 N15 C115 C116 62(3)
C119 N15 C115 C116 -176(2)
C117 N15 C115 C116 -52(3)
C113 N15 C117 C118 -180(2)
C119 N15 C117 C118 55(3)
C115 N15 C117 C118 -64(2)
C113 N15 C119 C120 -64(3)
C117 N15 C119 C120 58(3)
C115 N15 C119 C120 176.7(19)
C127 N16 C121 C122 -54(3)
C125 N16 C121 C122 68(3)
C123 N16 C121 C122 -173(3)
C127 N16 C123 C124 56(3)
C121 N16 C123 C124 -179(3)
C125 N16 C123 C124 -63(3)
C127 N16 C125 C126 -179(3)
C121 N16 C125 C126 55(3)
C123 N16 C125 C126 -60(3)
C121 N16 C127 C128 -50(3)
C125 N16 C127 C128 -171(2)
C123 N16 C127 C128 69(3)
C135 N17 C129 C130 177(3)
C131 N17 C129 C130 -56(4)
C133 N17 C129 C130 59(3)
C135 N17 C131 C132 52(3)
C129 N17 C131 C132 -75(3)
C133 N17 C131 C132 168(3)
C135 N17 C133 C134 71(3)
C129 N17 C133 C134 -169(2)
C131 N17 C133 C134 -49(3)
C129 N17 C135 C136 -39(3)
C131 N17 C135 C136 -166(2)
C133 N17 C135 C136 80(3)
C143 N18 C137 C138 48(6)
C141 N18 C137 C138 173(5)
C139 N18 C137 C138 -68(6)
C137 N18 C139 C140 -81(5)
C143 N18 C139 C140 159(5)
C141 N18 C139 C140 41(5)
C137 N18 C141 C142 -158(5)
C143 N18 C141 C142 -33(5)
C139 N18 C141 C142 82(5)
C137 N18 C143 C144 -98(3)
C141 N18 C143 C144 137(3)
C139 N18 C143 C144 21(3)
